data_7704582
loop_
_publ_author_name
'Pham, Son Q. T.'
'Richardson, Christopher'
'Kelso, Celine'
'Willis, Anthony C.'
'Ralph, Stephen F.'

_publ_section_title
;
 The effect of isomerism and other structural variations on the
 G-quadruplex DNA-binding properties of some nickel Schiff base complexes.
;
_journal_issue 30
_journal_name_full 'Dalton transactions (Cambridge, England : 2003)'
_journal_page_first 10360
_journal_page_last 10379
_journal_paper_doi 10.1039/d0dt01370f
_journal_volume 49
_journal_year 2020
_chemical_compound_source ' from U of Wollongong'
_chemical_formula_moiety 'C42 H48 N4 Ni O4'
_chemical_formula_sum 'C42 H48 N4 Ni O4'
_chemical_formula_weight 731.58
_space_group_IT_number 2
_space_group_name_Hall '-P 1'
_space_group_name_H-M_alt 'P -1'
_symmetry_cell_setting triclinic
_symmetry_space_group_name_Hall '-P 1'
_symmetry_space_group_name_H-M 'P -1'
_atom_sites_solution_hydrogens difmap
_atom_sites_solution_primary direct
_audit_creation_date 16-06-07
_audit_creation_method CRYSTALS_ver_14.40
_audit_update_record
;
2020-03-05 deposited with the CCDC.	2020-06-02 downloaded from the CCDC.
;
_cell_angle_alpha 65.563(5)
_cell_angle_beta 84.047(4)
_cell_angle_gamma 83.883(3)
_cell_formula_units_Z 8
_cell_length_a 10.6471(4)
_cell_length_b 26.9276(13)
_cell_length_c 28.5309(16)
_cell_measurement_reflns_used 8212
_cell_measurement_temperature 150
_cell_measurement_theta_max 71
_cell_measurement_theta_min 4
_cell_volume 7388.6(7)
_computing_cell_refinement 'CrysAlisPro (Agilent Technologies, 2015)'
_computing_data_collection
;
CrysAlisPro, Agilent Technologies,
Version 1.171.37.35 (release 13-08-2014 CrysAlis171 .NET)
(compiled Aug 13 2014,18:06:01)
;
_computing_data_reduction 'CrysAlisPro (Agilent Technologies, 2015)'
_computing_molecular_graphics 'PLATON (Spek, 2008)'
_computing_publication_material 'CRYSTALS (Betteridge et al., 2003)'
_computing_structure_refinement 'CRYSTALS (Betteridge et al., 2003)'
_computing_structure_solution 'SIR92 (Altomare et al., 1994)'
_diffrn_ambient_temperature 150
_diffrn_measured_fraction_theta_full 0.99
_diffrn_measured_fraction_theta_max 0.964
_diffrn_measurement_device Area
_diffrn_measurement_device_type 'SuperNova, Dual, Cu at zero, EosS2'
_diffrn_measurement_method \w
_diffrn_radiation_monochromator mirror
_diffrn_radiation_source 'Supernova (Cu) X-ray Source'
_diffrn_radiation_type 'Cu K\a'
_diffrn_radiation_wavelength 1.54184
_diffrn_reflns_av_R_equivalents 0.056
_diffrn_reflns_limit_h_max 9
_diffrn_reflns_limit_h_min -12
_diffrn_reflns_limit_k_max 33
_diffrn_reflns_limit_k_min -32
_diffrn_reflns_limit_l_max 33
_diffrn_reflns_limit_l_min -35
_diffrn_reflns_number 52284
_diffrn_reflns_theta_full 67.2
_diffrn_reflns_theta_max 71.935
_diffrn_reflns_theta_min 3.143
_diffrn_standards_number 0
_exptl_absorpt_coefficient_mu 1.134
_exptl_absorpt_correction_T_max 0.96
_exptl_absorpt_correction_T_min 0.89
_exptl_absorpt_correction_type multi-scan
_exptl_absorpt_process_details
;
CrysAlisPro, Agilent Technologies,
Version 1.171.37.35h (release 09-02-2015 CrysAlis171 .NET)
(compiled Feb 9 2015,16:26:32)
Empirical absorption correction using spherical harmonics,
 implemented in SCALE3 ABSPACK scaling algorithm.
;
_exptl_crystal_colour orange
_exptl_crystal_density_diffrn 1.315
_exptl_crystal_density_method 'not measured'
_exptl_crystal_description lath
_exptl_crystal_F_000 3104
_exptl_crystal_size_max 0.306
_exptl_crystal_size_mid 0.077
_exptl_crystal_size_min 0.032
_refine_diff_density_max 1.36
_refine_diff_density_min -0.76
_refine_ls_extinction_method None
_refine_ls_goodness_of_fit_ref 0.9802
_refine_ls_hydrogen_treatment constr
_refine_ls_matrix_type full
_refine_ls_number_parameters 1838
_refine_ls_number_reflns 27958
_refine_ls_number_restraints 0
_refine_ls_R_factor_all 0.1262
_refine_ls_R_factor_gt 0.0968
_refine_ls_shift/su_max 0.0036647
_refine_ls_shift/su_mean 0.0003162
_refine_ls_structure_factor_coef Fsqd
_refine_ls_weighting_details
;
 Method, part 1, Chebychev polynomial, (Watkin, 1994, Prince, 1982) 
 [weight] = 1.0/[A~0~*T~0~(x)+A~1~*T~1~(x) ... +A~n-1~]*T~n-1~(x)] 
 where A~i~ are the Chebychev coefficients listed below and x= Fcalc/Fmax 
 Method = Robust Weighting (Prince, 1982) 
 W = [weight] * [1-(deltaF/6*sigmaF)^2^]^2^ 
 A~i~ are: 
 0.149E+04 0.213E+04 0.115E+04 316. 
;
_refine_ls_weighting_scheme calc
_refine_ls_wR_factor_all 0.1945
_refine_ls_wR_factor_gt 0.1772
_refine_ls_wR_factor_ref 0.1945
_reflns_limit_h_max 12
_reflns_limit_h_min -12
_reflns_limit_k_max 33
_reflns_limit_k_min -29
_reflns_limit_l_max 35
_reflns_limit_l_min 0
_reflns_number_gt 18592
_reflns_number_total 27960
_reflns_threshold_expression I>2.0\s(I)
_oxford_diffrn_Wilson_B_factor 2.83
_oxford_diffrn_Wilson_scale 0.41
_oxford_refine_ls_r_factor_ref 0.1262
_oxford_refine_ls_scale 1.831(7)
_oxford_reflns_number_all 27958
_oxford_reflns_threshold_expression_ref I>-10.0\s(I)
_oxford_structure_analysis_title 'Z:\ral1606SN\Tony_ral1606SN_form At 15: 9 on'
_cod_data_source_file d0dt01370f2.cif
_cod_data_source_block ral1606SN
_cod_depositor_comments
;Adding full bibliography for 7704580--7704587.cif.

 Adding full bibliography for 7704580--7704587.cif.
;
_cod_original_sg_symbol_Hall '-P 1 '
_cod_original_sg_symbol_H-M 'P -1 '
_cod_original_formula_sum 'C42 H48 N4 Ni1 O4'
_cod_database_code 7704582

loop_
_symmetry_equiv_pos_as_xyz
x,y,z
-x,-y,-z

loop_
_atom_site_label
_atom_site_type_symbol
_atom_site_fract_x
_atom_site_fract_y
_atom_site_fract_z
_atom_site_U_iso_or_equiv
_atom_site_occupancy
_atom_site_adp_type
_atom_site_refinement_flags_posn
_atom_site_refinement_flags_adp
_atom_site_refinement_flags_occupancy
_atom_site_disorder_assembly
_atom_site_disorder_group
_atom_site_attached_hydrogens
Ni1 Ni 0.27714(10) 0.91082(4) 0.31594(4) 0.0277 1.0000 Uani . . . . . .
Ni2 Ni 0.62376(10) 0.59456(4) 0.18714(4) 0.0276 1.0000 Uani . . . . . .
Ni3 Ni 0.89931(10) 0.68170(4) 0.58071(4) 0.0282 1.0000 Uani . . . . . .
Ni4 Ni 0.26275(10) 0.81723(4) 0.91716(4) 0.0270 1.0000 Uani . . . . . .
O1 O 0.4042(4) 0.91654(18) 0.35178(18) 0.0345 1.0000 Uani . . . . . .
O2 O 0.4004(4) 0.87436(19) 0.29038(19) 0.0379 1.0000 Uani . . . . . .
O3 O 0.0092(5) 0.90091(18) 0.45568(18) 0.0369 1.0000 Uani . . . . . .
O4 O 0.0814(5) 0.98150(18) 0.16268(18) 0.0359 1.0000 Uani . . . . . .
O5 O 0.7224(4) 0.6266(2) 0.21448(19) 0.0363 1.0000 Uani . . . . . .
O6 O 0.7695(4) 0.58972(19) 0.14799(18) 0.0332 1.0000 Uani . . . . . .
O7 O 0.3748(5) 0.52517(18) 0.34160(17) 0.0378 1.0000 Uani . . . . . .
O8 O 0.4076(5) 0.6092(2) 0.05007(19) 0.0414 1.0000 Uani . . . . . .
O9 O 0.8014(4) 0.6620(2) 0.54306(19) 0.0383 1.0000 Uani . . . . . .
O10 O 0.7622(4) 0.72852(19) 0.5833(2) 0.0372 1.0000 Uani . . . . . .
O11 O 1.0709(5) 0.5084(2) 0.6412(2) 0.0477 1.0000 Uani . . . . . .
O12 O 1.1818(4) 0.7998(2) 0.5904(2) 0.0448 1.0000 Uani . . . . . .
O13 O 0.1586(4) 0.76710(19) 0.91650(19) 0.0374 1.0000 Uani . . . . . .
O14 O 0.1250(4) 0.84001(18) 0.94938(18) 0.0330 1.0000 Uani . . . . . .
O15 O 0.5888(5) 0.6859(2) 0.9430(2) 0.0547 1.0000 Uani . . . . . .
O16 O 0.3689(5) 0.99271(19) 0.84690(19) 0.0418 1.0000 Uani . . . . . .
N1 N 0.1541(5) 0.9433(2) 0.34755(19) 0.0250 1.0000 Uani . . . . . .
N2 N 0.1547(5) 0.90744(19) 0.27591(19) 0.0265 1.0000 Uani . . . . . .
N3 N -0.0974(7) 0.8190(3) 0.4315(3) 0.0502 1.0000 Uani . . . . . .
N4 N 0.1043(6) 1.0913(2) 0.1628(2) 0.0380 1.0000 Uani . . . . . .
N5 N 0.4794(5) 0.5979(2) 0.2296(2) 0.0281 1.0000 Uani . . . . . .
N6 N 0.5269(4) 0.5656(2) 0.15505(19) 0.0258 1.0000 Uani . . . . . .
N7 N 0.4496(6) 0.4163(2) 0.3370(2) 0.0392 1.0000 Uani . . . . . .
N8 N 0.2083(7) 0.6800(3) 0.0826(3) 0.0553 1.0000 Uani . . . . . .
N9 N 1.0334(5) 0.6314(2) 0.5792(2) 0.0329 1.0000 Uani . . . . . .
N10 N 0.9991(5) 0.7062(2) 0.6154(2) 0.0292 1.0000 Uani . . . . . .
N11 N 0.9776(6) 0.5277(3) 0.7338(2) 0.0420 1.0000 Uani . . . . . .
N12 N 1.3111(6) 0.7840(3) 0.4991(3) 0.0487 1.0000 Uani . . . . . .
N13 N 0.4025(5) 0.7897(2) 0.8884(2) 0.0292 1.0000 Uani . . . . . .
N14 N 0.3629(5) 0.8707(2) 0.91603(19) 0.0272 1.0000 Uani . . . . . .
N15 N 0.6852(6) 0.7331(3) 1.0100(3) 0.0592 1.0000 Uani . . . . . .
N16 N 0.3452(5) 0.9613(2) 0.7615(2) 0.0394 1.0000 Uani . . . . . .
C1 C 0.3982(6) 0.9417(3) 0.3818(2) 0.0306 1.0000 Uani . . . . . .
C2 C 0.5132(7) 0.9430(3) 0.4033(3) 0.0420 1.0000 Uani . . . . . .
C3 C 0.5182(7) 0.9701(3) 0.4333(3) 0.0465 1.0000 Uani . . . . . .
C4 C 0.4114(7) 0.9980(3) 0.4453(3) 0.0460 1.0000 Uani . . . . . .
C5 C 0.2967(7) 0.9965(3) 0.4269(3) 0.0425 1.0000 Uani . . . . . .
C6 C 0.2871(6) 0.9694(3) 0.3947(3) 0.0303 1.0000 Uani . . . . . .
C7 C 0.1636(6) 0.9665(2) 0.3779(2) 0.0250 1.0000 Uani . . . . . .
C8 C 0.0243(6) 0.9354(3) 0.3370(2) 0.0291 1.0000 Uani . . . . . .
C9 C 0.0328(6) 0.9372(3) 0.2828(2) 0.0296 1.0000 Uani . . . . . .
C10 C 0.1656(6) 0.8864(2) 0.2420(2) 0.0275 1.0000 Uani . . . . . .
C11 C 0.2828(6) 0.8592(2) 0.2305(3) 0.0312 1.0000 Uani . . . . . .
C12 C 0.2899(7) 0.8377(3) 0.1929(3) 0.0414 1.0000 Uani . . . . . .
C13 C 0.3980(7) 0.8108(3) 0.1822(3) 0.0461 1.0000 Uani . . . . . .
C14 C 0.5040(7) 0.8036(3) 0.2097(3) 0.0465 1.0000 Uani . . . . . .
C15 C 0.5010(7) 0.8250(3) 0.2450(3) 0.0423 1.0000 Uani . . . . . .
C16 C 0.3932(6) 0.8539(3) 0.2577(3) 0.0323 1.0000 Uani . . . . . .
C17 C 0.0514(6) 0.9899(3) 0.4002(2) 0.0303 1.0000 Uani . . . . . .
C18 C 0.0236(7) 1.0458(3) 0.3813(3) 0.0413 1.0000 Uani . . . . . .
C19 C -0.0770(8) 1.0678(3) 0.4036(3) 0.0521 1.0000 Uani . . . . . .
C20 C -0.1506(8) 1.0328(3) 0.4446(3) 0.0510 1.0000 Uani . . . . . .
C21 C -0.1235(7) 0.9771(3) 0.4638(3) 0.0413 1.0000 Uani . . . . . .
C22 C -0.0245(6) 0.9549(3) 0.4413(2) 0.0327 1.0000 Uani . . . . . .
C23 C -0.0763(9) 0.8618(3) 0.4911(3) 0.0513 1.0000 Uani . . . . . .
C24 C -0.0573(10) 0.8117(4) 0.4826(4) 0.0654 1.0000 Uani . . . . . .
C25 C -0.2285(10) 0.8196(4) 0.4311(4) 0.0776 1.0000 Uani . . . . . .
C26 C -0.2645(11) 0.8309(5) 0.3793(5) 0.0853 1.0000 Uani . . . . . .
C27 C -0.2075(10) 0.7854(4) 0.3623(4) 0.0705 1.0000 Uani . . . . . .
C28 C -0.0714(11) 0.7775(5) 0.3691(5) 0.0880 1.0000 Uani . . . . . .
C29 C -0.0417(10) 0.7703(4) 0.4225(5) 0.0793 1.0000 Uani . . . . . .
C30 C 0.0523(6) 0.8893(3) 0.2125(3) 0.0332 1.0000 Uani . . . . . .
C31 C -0.0121(7) 0.8426(3) 0.2254(3) 0.0385 1.0000 Uani . . . . . .
C32 C -0.1166(8) 0.8446(4) 0.1995(3) 0.0495 1.0000 Uani . . . . . .
C33 C -0.1567(7) 0.8930(3) 0.1607(3) 0.0473 1.0000 Uani . . . . . .
C34 C -0.0919(7) 0.9403(3) 0.1463(3) 0.0400 1.0000 Uani . . . . . .
C35 C 0.0123(6) 0.9378(3) 0.1728(3) 0.0327 1.0000 Uani . . . . . .
C36 C 0.0442(8) 1.0320(3) 0.1228(3) 0.0432 1.0000 Uani . . . . . .
C37 C 0.1286(8) 1.0751(3) 0.1196(3) 0.0441 1.0000 Uani . . . . . .
C38 C 0.0965(7) 1.1510(3) 0.1456(3) 0.0425 1.0000 Uani . . . . . .
C39 C 0.0573(8) 1.1667(3) 0.1907(3) 0.0505 1.0000 Uani . . . . . .
C40 C 0.1435(9) 1.1391(3) 0.2339(3) 0.0547 1.0000 Uani . . . . . .
C41 C 0.1587(8) 1.0779(3) 0.2487(3) 0.0502 1.0000 Uani . . . . . .
C42 C 0.1976(7) 1.0657(3) 0.2017(3) 0.0427 1.0000 Uani . . . . . .
C51 C 0.6901(6) 0.6463(3) 0.2489(3) 0.0319 1.0000 Uani . . . . . .
C52 C 0.7817(7) 0.6710(3) 0.2628(3) 0.0408 1.0000 Uani . . . . . .
C53 C 0.7582(7) 0.6899(3) 0.2999(3) 0.0444 1.0000 Uani . . . . . .
C54 C 0.6408(8) 0.6856(3) 0.3270(3) 0.0466 1.0000 Uani . . . . . .
C55 C 0.5461(7) 0.6625(3) 0.3147(3) 0.0351 1.0000 Uani . . . . . .
C56 C 0.5663(7) 0.6427(3) 0.2755(3) 0.0348 1.0000 Uani . . . . . .
C57 C 0.4660(6) 0.6184(2) 0.2639(3) 0.0316 1.0000 Uani . . . . . .
C58 C 0.3742(6) 0.5711(3) 0.2217(3) 0.0340 1.0000 Uani . . . . . .
C59 C 0.3908(6) 0.5752(3) 0.1672(3) 0.0320 1.0000 Uani . . . . . .
C60 C 0.5628(6) 0.5425(2) 0.1243(2) 0.0263 1.0000 Uani . . . . . .
C61 C 0.6944(6) 0.5389(3) 0.1045(2) 0.0286 1.0000 Uani . . . . . .
C62 C 0.7307(6) 0.5120(3) 0.0715(3) 0.0356 1.0000 Uani . . . . . .
C63 C 0.8516(7) 0.5103(3) 0.0509(3) 0.0412 1.0000 Uani . . . . . .
C64 C 0.9422(7) 0.5368(3) 0.0620(3) 0.0448 1.0000 Uani . . . . . .
C65 C 0.9108(6) 0.5632(3) 0.0936(3) 0.0396 1.0000 Uani . . . . . .
C66 C 0.7870(6) 0.5649(3) 0.1172(3) 0.0297 1.0000 Uani . . . . . .
C67 C 0.3391(6) 0.6190(3) 0.2926(2) 0.0316 1.0000 Uani . . . . . .
C68 C 0.2662(7) 0.6681(3) 0.2800(3) 0.0433 1.0000 Uani . . . . . .
C69 C 0.1482(8) 0.6696(4) 0.3068(3) 0.0560 1.0000 Uani . . . . . .
C70 C 0.1070(7) 0.6223(4) 0.3459(4) 0.0562 1.0000 Uani . . . . . .
C71 C 0.1794(7) 0.5733(4) 0.3590(3) 0.0472 1.0000 Uani . . . . . .
C72 C 0.2968(6) 0.5714(3) 0.3323(3) 0.0353 1.0000 Uani . . . . . .
C73 C 0.3315(8) 0.4738(3) 0.3800(3) 0.0482 1.0000 Uani . . . . . .
C74 C 0.4302(8) 0.4284(3) 0.3834(3) 0.0489 1.0000 Uani . . . . . .
C75 C 0.4703(8) 0.3568(3) 0.3523(3) 0.0508 1.0000 Uani . . . . . .
C76 C 0.4772(9) 0.3432(4) 0.3056(4) 0.0652 1.0000 Uani . . . . . .
C77 C 0.5785(10) 0.3729(3) 0.2662(4) 0.0644 1.0000 Uani . . . . . .
C78 C 0.5640(8) 0.4336(3) 0.2532(3) 0.0542 1.0000 Uani . . . . . .
C79 C 0.5554(7) 0.4437(3) 0.3022(3) 0.0469 1.0000 Uani . . . . . .
C80 C 0.4683(6) 0.5196(3) 0.1041(3) 0.0313 1.0000 Uani . . . . . .
C81 C 0.4593(7) 0.4633(3) 0.1234(3) 0.0395 1.0000 Uani . . . . . .
C82 C 0.3752(7) 0.4423(3) 0.1033(3) 0.0486 1.0000 Uani . . . . . .
C83 C 0.3034(8) 0.4777(4) 0.0639(3) 0.0526 1.0000 Uani . . . . . .
C84 C 0.3101(6) 0.5334(3) 0.0445(3) 0.0425 1.0000 Uani . . . . . .
C85 C 0.3932(6) 0.5551(3) 0.0650(3) 0.0342 1.0000 Uani . . . . . .
C86 C 0.3186(8) 0.6501(4) 0.0167(3) 0.0552 1.0000 Uani . . . . . .
C87 C 0.1984(9) 0.6560(4) 0.0448(4) 0.0670 1.0000 Uani . . . . . .
C88 C 0.2070(10) 0.7388(4) 0.0611(4) 0.0714 1.0000 Uani . . . . . .
C89 C 0.2111(11) 0.7601(4) 0.1016(5) 0.0833 1.0000 Uani . . . . . .
C90 C 0.0970(12) 0.7427(4) 0.1399(4) 0.0819 1.0000 Uani . . . . . .
C91 C 0.0939(12) 0.6827(5) 0.1618(5) 0.0951 1.0000 Uani . . . . . .
C92 C 0.0941(9) 0.6628(4) 0.1204(5) 0.0780 1.0000 Uani . . . . . .
C101 C 0.8354(6) 0.6326(3) 0.5172(3) 0.0318 1.0000 Uani . . . . . .
C102 C 0.7503(7) 0.6307(3) 0.4831(3) 0.0411 1.0000 Uani . . . . . .
C103 C 0.7755(8) 0.5999(3) 0.4555(3) 0.0468 1.0000 Uani . . . . . .
C104 C 0.8893(8) 0.5684(3) 0.4597(3) 0.0497 1.0000 Uani . . . . . .
C105 C 0.9751(8) 0.5700(3) 0.4908(3) 0.0405 1.0000 Uani . . . . . .
C106 C 0.9532(6) 0.6018(3) 0.5199(3) 0.0326 1.0000 Uani . . . . . .
C107 C 1.0466(6) 0.6006(3) 0.5536(3) 0.0333 1.0000 Uani . . . . . .
C108 C 1.1239(6) 0.6258(3) 0.6171(3) 0.0401 1.0000 Uani . . . . . .
C109 C 1.1290(7) 0.6796(3) 0.6185(3) 0.0453 1.0000 Uani . . . . . .
C110 C 0.9717(6) 0.7432(3) 0.6337(3) 0.0316 1.0000 Uani . . . . . .
C111 C 0.8517(6) 0.7749(3) 0.6272(3) 0.0303 1.0000 Uani . . . . . .
C112 C 0.8324(7) 0.8173(3) 0.6443(3) 0.0398 1.0000 Uani . . . . . .
C113 C 0.7237(7) 0.8512(3) 0.6351(4) 0.0518 1.0000 Uani . . . . . .
C114 C 0.6308(7) 0.8429(3) 0.6091(4) 0.0523 1.0000 Uani . . . . . .
C115 C 0.6453(6) 0.8025(3) 0.5919(3) 0.0441 1.0000 Uani . . . . . .
C116 C 0.7561(6) 0.7658(3) 0.6014(3) 0.0321 1.0000 Uani . . . . . .
C117 C 1.1638(7) 0.5619(3) 0.5601(3) 0.0429 1.0000 Uani . . . . . .
C118 C 1.2622(7) 0.5737(4) 0.5215(4) 0.0522 1.0000 Uani . . . . . .
C119 C 1.3712(8) 0.5376(4) 0.5300(4) 0.0655 1.0000 Uani . . . . . .
C120 C 1.3788(9) 0.4919(4) 0.5763(4) 0.0650 1.0000 Uani . . . . . .
C121 C 1.2826(8) 0.4795(4) 0.6146(4) 0.0562 1.0000 Uani . . . . . .
C122 C 1.1723(7) 0.5156(3) 0.6065(3) 0.0433 1.0000 Uani . . . . . .
C123 C 1.0802(9) 0.4673(3) 0.6927(3) 0.0541 1.0000 Uani . . . . . .
C124 C 0.9674(9) 0.4782(3) 0.7247(3) 0.0533 1.0000 Uani . . . . . .
C125 C 1.0671(8) 0.5157(4) 0.7729(4) 0.0554 1.0000 Uani . . . . . .
C126 C 1.0788(8) 0.5652(4) 0.7841(4) 0.0628 1.0000 Uani . . . . . .
C127 C 0.9496(8) 0.5850(4) 0.8010(4) 0.0611 1.0000 Uani . . . . . .
C128 C 0.8587(9) 0.5947(4) 0.7621(4) 0.0676 1.0000 Uani . . . . . .
C129 C 0.8536(8) 0.5452(4) 0.7510(4) 0.0599 1.0000 Uani . . . . . .
C130 C 1.0656(7) 0.7520(3) 0.6654(3) 0.0379 1.0000 Uani . . . . . .
C131 C 1.0462(8) 0.7303(3) 0.7186(3) 0.0471 1.0000 Uani . . . . . .
C132 C 1.1305(9) 0.7360(4) 0.7499(4) 0.0565 1.0000 Uani . . . . . .
C133 C 1.2335(9) 0.7641(4) 0.7257(4) 0.0632 1.0000 Uani . . . . . .
C134 C 1.2584(8) 0.7865(3) 0.6732(4) 0.0532 1.0000 Uani . . . . . .
C135 C 1.1705(7) 0.7801(3) 0.6426(3) 0.0395 1.0000 Uani . . . . . .
C136 C 1.2993(8) 0.8224(4) 0.5662(4) 0.0572 1.0000 Uani . . . . . .
C137 C 1.3026(8) 0.8340(3) 0.5094(3) 0.0555 1.0000 Uani . . . . . .
C138 C 1.4259(8) 0.7497(4) 0.5177(4) 0.0597 1.0000 Uani . . . . . .
C139 C 1.4326(10) 0.7004(4) 0.5062(4) 0.0734 1.0000 Uani . . . . . .
C140 C 1.4314(10) 0.7148(5) 0.4489(4) 0.0797 1.0000 Uani . . . . . .
C141 C 1.3126(10) 0.7505(5) 0.4302(5) 0.0844 1.0000 Uani . . . . . .
C142 C 1.3081(9) 0.7996(4) 0.4433(3) 0.0622 1.0000 Uani . . . . . .
C151 C 0.1865(6) 0.7281(3) 0.9011(3) 0.0318 1.0000 Uani . . . . . .
C152 C 0.0913(6) 0.6922(3) 0.9083(3) 0.0403 1.0000 Uani . . . . . .
C153 C 0.1122(7) 0.6483(3) 0.8957(3) 0.0426 1.0000 Uani . . . . . .
C154 C 0.2299(7) 0.6370(3) 0.8745(3) 0.0419 1.0000 Uani . . . . . .
C155 C 0.3247(7) 0.6712(3) 0.8673(3) 0.0371 1.0000 Uani . . . . . .
C156 C 0.3065(6) 0.7168(3) 0.8803(3) 0.0294 1.0000 Uani . . . . . .
C157 C 0.4125(6) 0.7487(3) 0.8750(3) 0.0321 1.0000 Uani . . . . . .
C158 C 0.5193(6) 0.8166(3) 0.8874(3) 0.0336 1.0000 Uani . . . . . .
C159 C 0.4770(6) 0.8736(3) 0.8816(3) 0.0353 1.0000 Uani . . . . . .
C160 C 0.3388(6) 0.9048(3) 0.9374(2) 0.0290 1.0000 Uani . . . . . .
C161 C 0.2240(6) 0.9044(3) 0.9699(3) 0.0323 1.0000 Uani . . . . . .
C162 C 0.2053(8) 0.9383(4) 0.9971(3) 0.0529 1.0000 Uani . . . . . .
C163 C 0.1012(9) 0.9381(4) 1.0287(4) 0.0636 1.0000 Uani . . . . . .
C164 C 0.0053(8) 0.9047(3) 1.0336(3) 0.0498 1.0000 Uani . . . . . .
C165 C 0.0157(7) 0.8728(3) 1.0072(3) 0.0386 1.0000 Uani . . . . . .
C166 C 0.1238(6) 0.8711(3) 0.9740(2) 0.0298 1.0000 Uani . . . . . .
C167 C 0.5428(6) 0.7312(3) 0.8566(3) 0.0405 1.0000 Uani . . . . . .
C168 C 0.5713(8) 0.7472(3) 0.8050(3) 0.0518 1.0000 Uani . . . . . .
C169 C 0.6967(9) 0.7341(4) 0.7869(4) 0.0636 1.0000 Uani . . . . . .
C170 C 0.7783(9) 0.7052(4) 0.8238(4) 0.0598 1.0000 Uani . . . . . .
C171 C 0.7511(8) 0.6883(3) 0.8762(4) 0.0538 1.0000 Uani . . . . . .
C172 C 0.6296(6) 0.7006(3) 0.8941(3) 0.0406 1.0000 Uani . . . . . .
C173 C 0.6775(8) 0.6585(4) 0.9837(4) 0.0645 1.0000 Uani . . . . . .
C174 C 0.7563(8) 0.6957(3) 0.9905(4) 0.0602 1.0000 Uani . . . . . .
C175 C 0.7633(8) 0.7788(4) 1.0012(4) 0.0683 1.0000 Uani . . . . . .
C176 C 0.6861(10) 0.8199(4) 1.0188(5) 0.0834 1.0000 Uani . . . . . .
C177 C 0.6501(13) 0.7917(6) 1.0768(5) 0.1018 1.0000 Uani . . . . . .
C178 C 0.5787(14) 0.7442(6) 1.0848(6) 0.1159 1.0000 Uani . . . . . .
C179 C 0.6545(12) 0.7054(5) 1.0643(4) 0.0893 1.0000 Uani . . . . . .
C180 C 0.4326(6) 0.9461(3) 0.9299(3) 0.0333 1.0000 Uani . . . . . .
C181 C 0.5077(7) 0.9402(3) 0.9686(3) 0.0428 1.0000 Uani . . . . . .
C182 C 0.6004(8) 0.9767(4) 0.9603(4) 0.0546 1.0000 Uani . . . . . .
C183 C 0.6114(8) 1.0207(4) 0.9131(4) 0.0537 1.0000 Uani . . . . . .
C184 C 0.5350(7) 1.0286(3) 0.8740(3) 0.0464 1.0000 Uani . . . . . .
C185 C 0.4468(7) 0.9902(3) 0.8824(3) 0.0387 1.0000 Uani . . . . . .
C186 C 0.3937(9) 1.0296(3) 0.7941(3) 0.0536 1.0000 Uani . . . . . .
C187 C 0.3096(9) 1.0155(3) 0.7623(3) 0.0552 1.0000 Uani . . . . . .
C188 C 0.2438(8) 0.9437(4) 0.7429(4) 0.0602 1.0000 Uani . . . . . .
C189 C 0.2778(8) 0.8892(4) 0.7403(4) 0.0612 1.0000 Uani . . . . . .
C190 C 0.3958(8) 0.8896(4) 0.7068(4) 0.0610 1.0000 Uani . . . . . .
C191 C 0.4993(8) 0.9088(5) 0.7260(5) 0.0919 1.0000 Uani . . . . . .
C192 C 0.4603(9) 0.9640(4) 0.7282(4) 0.0715 1.0000 Uani . . . . . .
H21 H 0.5879 0.9240 0.3962 0.0505 1.0000 Uiso R . . . . .
H31 H 0.5965 0.9703 0.4465 0.0559 1.0000 Uiso R . . . . .
H41 H 0.4166 1.0178 0.4659 0.0551 1.0000 Uiso R . . . . .
H51 H 0.2228 1.0143 0.4363 0.0512 1.0000 Uiso R . . . . .
H81 H -0.0340 0.9637 0.3391 0.0351 1.0000 Uiso R . . . . .
H82 H -0.0024 0.9010 0.3613 0.0351 1.0000 Uiso R . . . . .
H91 H 0.0311 0.9741 0.2581 0.0354 1.0000 Uiso R . . . . .
H92 H -0.0362 0.9200 0.2787 0.0354 1.0000 Uiso R . . . . .
H121 H 0.2176 0.8421 0.1743 0.0497 1.0000 Uiso R . . . . .
H131 H 0.4007 0.7971 0.1563 0.0554 1.0000 Uiso R . . . . .
H141 H 0.5783 0.7836 0.2037 0.0559 1.0000 Uiso R . . . . .
H151 H 0.5756 0.8205 0.2623 0.0509 1.0000 Uiso R . . . . .
H181 H 0.0735 1.0694 0.3528 0.0496 1.0000 Uiso R . . . . .
H191 H -0.0950 1.1063 0.3909 0.0625 1.0000 Uiso R . . . . .
H201 H -0.2204 1.0474 0.4596 0.0612 1.0000 Uiso R . . . . .
H211 H -0.1729 0.9537 0.4926 0.0495 1.0000 Uiso R . . . . .
H231 H -0.0594 0.8541 0.5256 0.0615 1.0000 Uiso R . . . . .
H232 H -0.1613 0.8765 0.4853 0.0615 1.0000 Uiso R . . . . .
H241 H 0.0301 0.8000 0.4844 0.0781 1.0000 Uiso R . . . . .
H242 H -0.1049 0.7845 0.5089 0.0781 1.0000 Uiso R . . . . .
H251 H -0.2678 0.8471 0.4414 0.0925 1.0000 Uiso R . . . . .
H252 H -0.2559 0.7850 0.4545 0.0925 1.0000 Uiso R . . . . .
H261 H -0.2343 0.8649 0.3557 0.1024 1.0000 Uiso R . . . . .
H262 H -0.3542 0.8328 0.3794 0.1024 1.0000 Uiso R . . . . .
H271 H -0.2462 0.7523 0.3828 0.0843 1.0000 Uiso R . . . . .
H272 H -0.2214 0.7957 0.3271 0.0843 1.0000 Uiso R . . . . .
H281 H -0.0318 0.8085 0.3442 0.1056 1.0000 Uiso R . . . . .
H282 H -0.0387 0.7458 0.3639 0.1056 1.0000 Uiso R . . . . .
H291 H 0.0475 0.7672 0.4247 0.0951 1.0000 Uiso R . . . . .
H292 H -0.0769 0.7383 0.4477 0.0951 1.0000 Uiso R . . . . .
H311 H 0.0159 0.8091 0.2521 0.0462 1.0000 Uiso R . . . . .
H321 H -0.1606 0.8126 0.2085 0.0594 1.0000 Uiso R . . . . .
H331 H -0.2294 0.8943 0.1434 0.0568 1.0000 Uiso R . . . . .
H341 H -0.1188 0.9734 0.1189 0.0480 1.0000 Uiso R . . . . .
H361 H -0.0412 1.0425 0.1299 0.0518 1.0000 Uiso R . . . . .
H362 H 0.0516 1.0284 0.0909 0.0518 1.0000 Uiso R . . . . .
H371 H 0.1150 1.1065 0.0885 0.0529 1.0000 Uiso R . . . . .
H372 H 0.2142 1.0611 0.1191 0.0529 1.0000 Uiso R . . . . .
H381 H 0.1769 1.1642 0.1309 0.0510 1.0000 Uiso R . . . . .
H382 H 0.0358 1.1670 0.1204 0.0510 1.0000 Uiso R . . . . .
H391 H 0.0593 1.2052 0.1790 0.0603 1.0000 Uiso R . . . . .
H392 H -0.0263 1.1564 0.2032 0.0603 1.0000 Uiso R . . . . .
H401 H 0.1087 1.1458 0.2630 0.0658 1.0000 Uiso R . . . . .
H402 H 0.2241 1.1537 0.2233 0.0658 1.0000 Uiso R . . . . .
H411 H 0.2219 1.0621 0.2729 0.0601 1.0000 Uiso R . . . . .
H412 H 0.0805 1.0625 0.2639 0.0601 1.0000 Uiso R . . . . .
H421 H 0.2777 1.0796 0.1874 0.0512 1.0000 Uiso R . . . . .
H422 H 0.2035 1.0273 0.2116 0.0512 1.0000 Uiso R . . . . .
H521 H 0.8633 0.6744 0.2452 0.0491 1.0000 Uiso R . . . . .
H531 H 0.8228 0.7065 0.3077 0.0533 1.0000 Uiso R . . . . .
H541 H 0.6257 0.6983 0.3537 0.0558 1.0000 Uiso R . . . . .
H551 H 0.4656 0.6598 0.3331 0.0421 1.0000 Uiso R . . . . .
H581 H 0.2956 0.5891 0.2268 0.0406 1.0000 Uiso R . . . . .
H582 H 0.3764 0.5338 0.2454 0.0406 1.0000 Uiso R . . . . .
H591 H 0.3609 0.6105 0.1440 0.0384 1.0000 Uiso R . . . . .
H592 H 0.3449 0.5483 0.1642 0.0384 1.0000 Uiso R . . . . .
H621 H 0.6687 0.4945 0.0633 0.0427 1.0000 Uiso R . . . . .
H631 H 0.8737 0.4913 0.0293 0.0494 1.0000 Uiso R . . . . .
H641 H 1.0264 0.5365 0.0473 0.0538 1.0000 Uiso R . . . . .
H651 H 0.9743 0.5812 0.1002 0.0474 1.0000 Uiso R . . . . .
H681 H 0.2959 0.7006 0.2534 0.0520 1.0000 Uiso R . . . . .
H691 H 0.0973 0.7030 0.2981 0.0673 1.0000 Uiso R . . . . .
H701 H 0.0275 0.6233 0.3640 0.0673 1.0000 Uiso R . . . . .
H711 H 0.1499 0.5411 0.3861 0.0567 1.0000 Uiso R . . . . .
H731 H 0.3175 0.4759 0.4126 0.0577 1.0000 Uiso R . . . . .
H732 H 0.2547 0.4668 0.3703 0.0577 1.0000 Uiso R . . . . .
H741 H 0.5084 0.4382 0.3893 0.0588 1.0000 Uiso R . . . . .
H742 H 0.4057 0.3962 0.4119 0.0588 1.0000 Uiso R . . . . .
H751 H 0.5475 0.3442 0.3689 0.0608 1.0000 Uiso R . . . . .
H752 H 0.4022 0.3392 0.3756 0.0608 1.0000 Uiso R . . . . .
H761 H 0.3979 0.3536 0.2905 0.0783 1.0000 Uiso R . . . . .
H762 H 0.4955 0.3049 0.3162 0.0783 1.0000 Uiso R . . . . .
H771 H 0.6589 0.3586 0.2796 0.0772 1.0000 Uiso R . . . . .
H772 H 0.5731 0.3673 0.2358 0.0772 1.0000 Uiso R . . . . .
H781 H 0.6351 0.4505 0.2317 0.0650 1.0000 Uiso R . . . . .
H782 H 0.4890 0.4489 0.2355 0.0650 1.0000 Uiso R . . . . .
H791 H 0.5429 0.4819 0.2934 0.0563 1.0000 Uiso R . . . . .
H792 H 0.6319 0.4300 0.3191 0.0563 1.0000 Uiso R . . . . .
H811 H 0.5103 0.4393 0.1503 0.0474 1.0000 Uiso R . . . . .
H821 H 0.3675 0.4040 0.1165 0.0582 1.0000 Uiso R . . . . .
H831 H 0.2474 0.4632 0.0497 0.0630 1.0000 Uiso R . . . . .
H841 H 0.2591 0.5569 0.0174 0.0510 1.0000 Uiso R . . . . .
H861 H 0.3555 0.6844 0.0019 0.0660 1.0000 Uiso R . . . . .
H862 H 0.3021 0.6397 -0.0099 0.0660 1.0000 Uiso R . . . . .
H871 H 0.1402 0.6788 0.0203 0.0802 1.0000 Uiso R . . . . .
H872 H 0.1671 0.6208 0.0629 0.0802 1.0000 Uiso R . . . . .
H881 H 0.2786 0.7499 0.0374 0.0856 1.0000 Uiso R . . . . .
H882 H 0.1318 0.7537 0.0435 0.0856 1.0000 Uiso R . . . . .
H891 H 0.2096 0.7989 0.0858 0.0999 1.0000 Uiso R . . . . .
H892 H 0.2866 0.7457 0.1191 0.0999 1.0000 Uiso R . . . . .
H901 H 0.1027 0.7541 0.1669 0.0981 1.0000 Uiso R . . . . .
H902 H 0.0217 0.7591 0.1228 0.0981 1.0000 Uiso R . . . . .
H911 H 0.1663 0.6666 0.1810 0.1138 1.0000 Uiso R . . . . .
H912 H 0.0195 0.6724 0.1839 0.1138 1.0000 Uiso R . . . . .
H921 H 0.0193 0.6774 0.1024 0.0932 1.0000 Uiso R . . . . .
H922 H 0.0955 0.6240 0.1357 0.0932 1.0000 Uiso R . . . . .
H1021 H 0.6720 0.6519 0.4795 0.0493 1.0000 Uiso R . . . . .
H1031 H 0.7152 0.5998 0.4332 0.0561 1.0000 Uiso R . . . . .
H1041 H 0.9067 0.5460 0.4410 0.0595 1.0000 Uiso R . . . . .
H1051 H 1.0533 0.5488 0.4931 0.0486 1.0000 Uiso R . . . . .
H1081 H 1.0967 0.6001 0.6502 0.0479 1.0000 Uiso R . . . . .
H1082 H 1.2053 0.6139 0.6071 0.0479 1.0000 Uiso R . . . . .
H1091 H 1.1622 0.6751 0.6498 0.0542 1.0000 Uiso R . . . . .
H1092 H 1.1816 0.7017 0.5901 0.0542 1.0000 Uiso R . . . . .
H1121 H 0.8958 0.8226 0.6626 0.0478 1.0000 Uiso R . . . . .
H1131 H 0.7124 0.8801 0.6463 0.0621 1.0000 Uiso R . . . . .
H1141 H 0.5549 0.8660 0.6033 0.0627 1.0000 Uiso R . . . . .
H1151 H 0.5808 0.7985 0.5733 0.0529 1.0000 Uiso R . . . . .
H1181 H 1.2554 0.6055 0.4902 0.0624 1.0000 Uiso R . . . . .
H1191 H 1.4391 0.5444 0.5042 0.0787 1.0000 Uiso R . . . . .
H1201 H 1.4536 0.4681 0.5818 0.0780 1.0000 Uiso R . . . . .
H1211 H 1.2899 0.4475 0.6457 0.0675 1.0000 Uiso R . . . . .
H1231 H 1.1565 0.4695 0.7061 0.0648 1.0000 Uiso R . . . . .
H1232 H 1.0786 0.4320 0.6929 0.0648 1.0000 Uiso R . . . . .
H1241 H 0.9613 0.4477 0.7570 0.0639 1.0000 Uiso R . . . . .
H1242 H 0.8931 0.4828 0.7071 0.0639 1.0000 Uiso R . . . . .
H1251 H 1.0387 0.4867 0.8038 0.0664 1.0000 Uiso R . . . . .
H1252 H 1.1477 0.5050 0.7610 0.0664 1.0000 Uiso R . . . . .
H1261 H 1.1348 0.5556 0.8108 0.0753 1.0000 Uiso R . . . . .
H1262 H 1.1116 0.5936 0.7538 0.0753 1.0000 Uiso R . . . . .
H1271 H 0.9569 0.6181 0.8047 0.0733 1.0000 Uiso R . . . . .
H1272 H 0.9205 0.5580 0.8332 0.0733 1.0000 Uiso R . . . . .
H1281 H 0.7769 0.6036 0.7745 0.0810 1.0000 Uiso R . . . . .
H1282 H 0.8836 0.6244 0.7311 0.0810 1.0000 Uiso R . . . . .
H1291 H 0.8238 0.5162 0.7816 0.0718 1.0000 Uiso R . . . . .
H1292 H 0.7967 0.5537 0.7248 0.0718 1.0000 Uiso R . . . . .
H1311 H 0.9728 0.7110 0.7343 0.0564 1.0000 Uiso R . . . . .
H1321 H 1.1167 0.7208 0.7864 0.0678 1.0000 Uiso R . . . . .
H1331 H 1.2918 0.7687 0.7465 0.0759 1.0000 Uiso R . . . . .
H1341 H 1.3323 0.8055 0.6579 0.0639 1.0000 Uiso R . . . . .
H1361 H 1.3059 0.8553 0.5701 0.0683 1.0000 Uiso R . . . . .
H1362 H 1.3677 0.7970 0.5816 0.0683 1.0000 Uiso R . . . . .
H1371 H 1.3741 0.8542 0.4924 0.0666 1.0000 Uiso R . . . . .
H1372 H 1.2275 0.8554 0.4957 0.0666 1.0000 Uiso R . . . . .
H1381 H 1.4975 0.7700 0.5013 0.0715 1.0000 Uiso R . . . . .
H1382 H 1.4257 0.7386 0.5540 0.0715 1.0000 Uiso R . . . . .
H1391 H 1.5085 0.6789 0.5185 0.0878 1.0000 Uiso R . . . . .
H1392 H 1.3619 0.6798 0.5236 0.0878 1.0000 Uiso R . . . . .
H1401 H 1.5036 0.7340 0.4311 0.0953 1.0000 Uiso R . . . . .
H1402 H 1.4316 0.6825 0.4432 0.0953 1.0000 Uiso R . . . . .
H1411 H 1.3122 0.7625 0.3938 0.1016 1.0000 Uiso R . . . . .
H1412 H 1.2407 0.7303 0.4464 0.1016 1.0000 Uiso R . . . . .
H1421 H 1.3790 0.8201 0.4261 0.0746 1.0000 Uiso R . . . . .
H1422 H 1.2323 0.8215 0.4318 0.0746 1.0000 Uiso R . . . . .
H1521 H 0.0099 0.6990 0.9225 0.0484 1.0000 Uiso R . . . . .
H1531 H 0.0458 0.6250 0.9015 0.0512 1.0000 Uiso R . . . . .
H1541 H 0.2445 0.6067 0.8652 0.0503 1.0000 Uiso R . . . . .
H1551 H 0.4054 0.6638 0.8531 0.0444 1.0000 Uiso R . . . . .
H1581 H 0.5602 0.7973 0.9186 0.0402 1.0000 Uiso R . . . . .
H1582 H 0.5759 0.8175 0.8591 0.0402 1.0000 Uiso R . . . . .
H1591 H 0.5418 0.8888 0.8909 0.0422 1.0000 Uiso R . . . . .
H1592 H 0.4583 0.8956 0.8469 0.0422 1.0000 Uiso R . . . . .
H1621 H 0.2688 0.9622 0.9932 0.0636 1.0000 Uiso R . . . . .
H1631 H 0.0936 0.9607 1.0472 0.0764 1.0000 Uiso R . . . . .
H1641 H -0.0679 0.9043 1.0558 0.0598 1.0000 Uiso R . . . . .
H1651 H -0.0516 0.8507 1.0108 0.0464 1.0000 Uiso R . . . . .
H1681 H 0.5091 0.7668 0.7812 0.0620 1.0000 Uiso R . . . . .
H1691 H 0.7206 0.7450 0.7512 0.0762 1.0000 Uiso R . . . . .
H1701 H 0.8610 0.6957 0.8126 0.0717 1.0000 Uiso R . . . . .
H1711 H 0.8139 0.6686 0.8998 0.0645 1.0000 Uiso R . . . . .
H1731 H 0.6302 0.6401 1.0153 0.0772 1.0000 Uiso R . . . . .
H1732 H 0.7312 0.6325 0.9751 0.0772 1.0000 Uiso R . . . . .
H1741 H 0.8178 0.6747 1.0142 0.0721 1.0000 Uiso R . . . . .
H1742 H 0.7977 0.7166 0.9581 0.0721 1.0000 Uiso R . . . . .
H1751 H 0.8365 0.7651 1.0203 0.0817 1.0000 Uiso R . . . . .
H1752 H 0.7880 0.7963 0.9655 0.0817 1.0000 Uiso R . . . . .
H1761 H 0.7351 0.8498 1.0122 0.0994 1.0000 Uiso R . . . . .
H1762 H 0.6115 0.8327 1.0004 0.0994 1.0000 Uiso R . . . . .
H1771 H 0.5987 0.8164 1.0879 0.1226 1.0000 Uiso R . . . . .
H1772 H 0.7242 0.7798 1.0955 0.1226 1.0000 Uiso R . . . . .
H1781 H 0.5588 0.7248 1.1207 0.1384 1.0000 Uiso R . . . . .
H1782 H 0.5027 0.7570 1.0674 0.1384 1.0000 Uiso R . . . . .
H1791 H 0.7306 0.6924 1.0816 0.1067 1.0000 Uiso R . . . . .
H1792 H 0.6061 0.6754 1.0704 0.1067 1.0000 Uiso R . . . . .
H1811 H 0.4963 0.9110 1.0016 0.0514 1.0000 Uiso R . . . . .
H1821 H 0.6549 0.9712 0.9866 0.0653 1.0000 Uiso R . . . . .
H1831 H 0.6727 1.0461 0.9075 0.0645 1.0000 Uiso R . . . . .
H1841 H 0.5423 1.0595 0.8419 0.0557 1.0000 Uiso R . . . . .
H1861 H 0.3739 1.0663 0.7902 0.0643 1.0000 Uiso R . . . . .
H1862 H 0.4802 1.0252 0.7835 0.0643 1.0000 Uiso R . . . . .
H1871 H 0.2248 1.0157 0.7764 0.0662 1.0000 Uiso R . . . . .
H1872 H 0.3152 1.0424 0.7279 0.0662 1.0000 Uiso R . . . . .
H1881 H 0.1704 0.9409 0.7656 0.0721 1.0000 Uiso R . . . . .
H1882 H 0.2264 0.9701 0.7094 0.0721 1.0000 Uiso R . . . . .
H1891 H 0.2904 0.8623 0.7742 0.0733 1.0000 Uiso R . . . . .
H1892 H 0.2100 0.8801 0.7268 0.0733 1.0000 Uiso R . . . . .
H1901 H 0.3821 0.9138 0.6721 0.0728 1.0000 Uiso R . . . . .
H1902 H 0.4189 0.8538 0.7087 0.0728 1.0000 Uiso R . . . . .
H1911 H 0.5171 0.8827 0.7597 0.1101 1.0000 Uiso R . . . . .
H1912 H 0.5730 0.9122 0.7034 0.1101 1.0000 Uiso R . . . . .
H1921 H 0.5267 0.9745 0.7413 0.0858 1.0000 Uiso R . . . . .
H1922 H 0.4457 0.9905 0.6944 0.0858 1.0000 Uiso R . . . . .

loop_
_atom_site_aniso_label
_atom_site_aniso_U_11
_atom_site_aniso_U_22
_atom_site_aniso_U_33
_atom_site_aniso_U_23
_atom_site_aniso_U_13
_atom_site_aniso_U_12
Ni1 0.0240(5) 0.0275(5) 0.0315(6) -0.0124(5) -0.0026(4) 0.0015(4)
Ni2 0.0209(5) 0.0308(6) 0.0336(6) -0.0151(5) -0.0002(4) -0.0053(4)
Ni3 0.0204(5) 0.0303(6) 0.0347(6) -0.0136(5) -0.0036(4) -0.0023(4)
Ni4 0.0204(5) 0.0288(5) 0.0344(6) -0.0155(5) 0.0006(4) -0.0034(4)
O1 0.029(2) 0.034(2) 0.044(3) -0.020(2) -0.006(2) 0.004(2)
O2 0.032(3) 0.043(3) 0.044(3) -0.024(2) -0.009(2) 0.011(2)
O3 0.041(3) 0.033(2) 0.034(3) -0.011(2) 0.003(2) -0.005(2)
O4 0.039(3) 0.030(2) 0.034(3) -0.008(2) -0.008(2) -0.003(2)
O5 0.024(2) 0.048(3) 0.049(3) -0.032(2) 0.001(2) -0.004(2)
O6 0.020(2) 0.044(3) 0.045(3) -0.028(2) 0.0013(19) -0.0077(19)
O7 0.038(3) 0.031(2) 0.033(3) -0.002(2) -0.001(2) -0.006(2)
O8 0.036(3) 0.039(3) 0.043(3) -0.010(2) -0.009(2) 0.003(2)
O9 0.024(2) 0.050(3) 0.050(3) -0.029(3) -0.011(2) 0.003(2)
O10 0.021(2) 0.041(3) 0.058(3) -0.028(2) -0.008(2) 0.001(2)
O11 0.049(3) 0.045(3) 0.053(3) -0.023(3) -0.019(3) 0.009(2)
O12 0.027(3) 0.043(3) 0.064(4) -0.020(3) 0.003(2) -0.014(2)
O13 0.022(2) 0.044(3) 0.057(3) -0.031(3) 0.001(2) -0.006(2)
O14 0.025(2) 0.033(2) 0.047(3) -0.023(2) 0.001(2) -0.0026(19)
O15 0.031(3) 0.057(4) 0.064(4) -0.012(3) -0.010(3) -0.002(2)
O16 0.043(3) 0.031(3) 0.045(3) -0.007(2) -0.009(2) -0.006(2)
N1 0.021(3) 0.022(2) 0.030(3) -0.009(2) -0.004(2) -0.001(2)
N2 0.026(3) 0.020(2) 0.029(3) -0.006(2) -0.002(2) 0.003(2)
N3 0.054(4) 0.052(4) 0.051(4) -0.026(3) 0.014(3) -0.023(3)
N4 0.036(3) 0.039(3) 0.041(3) -0.018(3) -0.001(3) -0.005(3)
N5 0.023(3) 0.027(3) 0.035(3) -0.013(2) -0.002(2) -0.003(2)
N6 0.013(2) 0.030(3) 0.030(3) -0.008(2) -0.005(2) -0.002(2)
N7 0.041(3) 0.030(3) 0.037(3) -0.002(3) -0.006(3) -0.006(3)
N8 0.067(5) 0.056(4) 0.045(4) -0.023(3) -0.016(4) 0.015(4)
N9 0.031(3) 0.035(3) 0.036(3) -0.017(3) -0.006(2) 0.001(2)
N10 0.020(3) 0.036(3) 0.033(3) -0.014(2) -0.005(2) -0.002(2)
N11 0.034(3) 0.045(4) 0.045(4) -0.014(3) -0.014(3) -0.002(3)
N12 0.034(3) 0.048(4) 0.046(4) -0.002(3) -0.007(3) 0.005(3)
N13 0.025(3) 0.026(3) 0.035(3) -0.012(2) -0.001(2) -0.002(2)
N14 0.029(3) 0.026(3) 0.028(3) -0.011(2) 0.002(2) -0.004(2)
N15 0.036(4) 0.059(5) 0.062(5) -0.004(4) 0.001(3) -0.008(3)
N16 0.030(3) 0.039(3) 0.044(3) -0.012(3) -0.004(3) -0.001(3)
C1 0.027(3) 0.026(3) 0.032(3) -0.005(3) -0.007(3) 0.004(3)
C2 0.025(3) 0.053(5) 0.054(5) -0.027(4) -0.011(3) 0.002(3)
C3 0.040(4) 0.057(5) 0.050(5) -0.027(4) -0.013(4) -0.004(4)
C4 0.040(4) 0.065(5) 0.046(4) -0.036(4) -0.007(3) 0.000(4)
C5 0.037(4) 0.054(5) 0.039(4) -0.022(4) -0.006(3) 0.003(3)
C6 0.024(3) 0.031(3) 0.034(4) -0.010(3) -0.004(3) -0.005(3)
C7 0.022(3) 0.025(3) 0.023(3) -0.006(3) -0.002(2) 0.003(2)
C8 0.022(3) 0.037(4) 0.034(3) -0.021(3) -0.005(3) 0.001(3)
C9 0.026(3) 0.032(3) 0.032(3) -0.016(3) 0.000(3) 0.000(3)
C10 0.025(3) 0.018(3) 0.035(3) -0.006(3) 0.001(3) -0.003(2)
C11 0.034(4) 0.023(3) 0.038(4) -0.013(3) -0.002(3) -0.003(3)
C12 0.042(4) 0.035(4) 0.052(5) -0.024(4) 0.002(4) -0.006(3)
C13 0.046(4) 0.055(5) 0.054(5) -0.039(4) -0.001(4) -0.005(4)
C14 0.042(4) 0.043(4) 0.062(5) -0.033(4) 0.002(4) 0.007(3)
C15 0.036(4) 0.037(4) 0.059(5) -0.027(4) -0.003(3) 0.009(3)
C16 0.024(3) 0.028(3) 0.045(4) -0.017(3) -0.001(3) 0.007(3)
C17 0.022(3) 0.043(4) 0.027(3) -0.017(3) -0.003(3) 0.002(3)
C18 0.052(5) 0.035(4) 0.035(4) -0.015(3) 0.001(3) 0.004(3)
C19 0.060(5) 0.036(4) 0.057(5) -0.020(4) 0.010(4) 0.004(4)
C20 0.041(4) 0.052(5) 0.055(5) -0.024(4) 0.017(4) 0.003(4)
C21 0.029(4) 0.050(4) 0.040(4) -0.016(4) 0.006(3) -0.001(3)
C22 0.032(4) 0.037(4) 0.029(3) -0.013(3) 0.001(3) -0.003(3)
C23 0.064(5) 0.049(5) 0.034(4) -0.012(4) 0.014(4) -0.014(4)
C24 0.074(7) 0.060(6) 0.060(6) -0.024(5) 0.015(5) -0.019(5)
C25 0.078(7) 0.070(7) 0.089(8) -0.041(6) -0.009(6) 0.018(6)
C26 0.073(7) 0.079(7) 0.109(9) -0.044(7) -0.039(7) 0.028(6)
C27 0.076(7) 0.077(7) 0.068(6) -0.037(6) 0.001(5) -0.020(6)
C28 0.083(8) 0.093(8) 0.115(10) -0.074(8) -0.001(7) 0.009(7)
C29 0.060(6) 0.066(6) 0.118(10) -0.041(7) -0.033(6) 0.011(5)
C30 0.028(3) 0.037(4) 0.043(4) -0.024(3) 0.001(3) -0.005(3)
C31 0.041(4) 0.037(4) 0.041(4) -0.019(3) -0.003(3) -0.009(3)
C32 0.046(5) 0.057(5) 0.054(5) -0.029(4) -0.003(4) -0.019(4)
C33 0.038(4) 0.064(5) 0.052(5) -0.034(4) -0.006(4) -0.007(4)
C34 0.038(4) 0.048(4) 0.040(4) -0.023(3) -0.007(3) 0.000(3)
C35 0.034(4) 0.037(4) 0.032(3) -0.020(3) -0.005(3) 0.005(3)
C36 0.063(5) 0.034(4) 0.033(4) -0.014(3) -0.011(4) 0.005(4)
C37 0.057(5) 0.032(4) 0.035(4) -0.007(3) 0.000(3) 0.000(3)
C38 0.038(4) 0.034(4) 0.053(5) -0.015(3) -0.007(3) -0.001(3)
C39 0.048(5) 0.042(4) 0.067(6) -0.029(4) 0.000(4) -0.001(4)
C40 0.077(6) 0.052(5) 0.043(5) -0.024(4) 0.006(4) -0.026(4)
C41 0.059(5) 0.049(5) 0.041(4) -0.013(4) -0.009(4) -0.012(4)
C42 0.037(4) 0.039(4) 0.043(4) -0.008(3) -0.003(3) -0.002(3)
C51 0.036(4) 0.023(3) 0.040(4) -0.014(3) -0.010(3) 0.001(3)
C52 0.027(4) 0.045(4) 0.064(5) -0.035(4) 0.000(3) -0.007(3)
C53 0.037(4) 0.044(4) 0.070(5) -0.039(4) -0.011(4) -0.003(3)
C54 0.051(5) 0.046(4) 0.055(5) -0.033(4) -0.006(4) -0.002(4)
C55 0.034(4) 0.033(4) 0.045(4) -0.023(3) -0.004(3) -0.002(3)
C56 0.039(4) 0.026(3) 0.043(4) -0.018(3) -0.007(3) 0.003(3)
C57 0.030(3) 0.022(3) 0.040(4) -0.009(3) -0.005(3) -0.001(3)
C58 0.023(3) 0.042(4) 0.038(4) -0.017(3) -0.001(3) -0.005(3)
C59 0.024(3) 0.040(4) 0.037(4) -0.022(3) 0.003(3) -0.002(3)
C60 0.023(3) 0.023(3) 0.031(3) -0.008(3) -0.005(3) -0.005(2)
C61 0.027(3) 0.028(3) 0.028(3) -0.007(3) -0.005(3) -0.004(3)
C62 0.030(4) 0.036(4) 0.048(4) -0.025(3) -0.009(3) 0.002(3)
C63 0.030(4) 0.053(5) 0.048(4) -0.028(4) 0.000(3) -0.004(3)
C64 0.025(4) 0.061(5) 0.055(5) -0.032(4) 0.004(3) -0.003(3)
C65 0.021(3) 0.058(5) 0.046(4) -0.027(4) 0.006(3) -0.011(3)
C66 0.020(3) 0.031(3) 0.037(4) -0.012(3) -0.010(3) 0.000(3)
C67 0.028(3) 0.038(4) 0.031(3) -0.017(3) -0.002(3) -0.001(3)
C68 0.039(4) 0.037(4) 0.053(5) -0.019(4) 0.004(3) 0.002(3)
C69 0.051(5) 0.053(5) 0.064(6) -0.029(5) 0.011(4) 0.001(4)
C70 0.031(4) 0.079(6) 0.068(6) -0.042(5) 0.011(4) 0.000(4)
C71 0.037(4) 0.064(5) 0.038(4) -0.018(4) 0.011(3) -0.013(4)
C72 0.031(4) 0.042(4) 0.036(4) -0.018(3) -0.001(3) -0.005(3)
C73 0.053(5) 0.047(4) 0.044(4) -0.017(4) 0.004(4) -0.017(4)
C74 0.055(5) 0.041(4) 0.039(4) -0.002(3) -0.008(4) -0.006(4)
C75 0.045(5) 0.035(4) 0.057(5) -0.001(4) -0.005(4) -0.010(3)
C76 0.063(6) 0.044(5) 0.094(8) -0.032(5) -0.019(5) 0.001(4)
C77 0.081(7) 0.049(5) 0.057(6) -0.021(4) -0.007(5) 0.024(5)
C78 0.047(5) 0.056(5) 0.045(5) -0.009(4) 0.005(4) 0.002(4)
C79 0.038(4) 0.051(5) 0.049(5) -0.016(4) -0.004(4) -0.011(4)
C80 0.023(3) 0.036(4) 0.039(4) -0.019(3) -0.003(3) -0.002(3)
C81 0.033(4) 0.043(4) 0.047(4) -0.023(4) -0.006(3) 0.001(3)
C82 0.041(4) 0.053(5) 0.067(5) -0.038(4) 0.000(4) -0.016(4)
C83 0.040(4) 0.077(6) 0.063(5) -0.047(5) -0.008(4) -0.015(4)
C84 0.023(3) 0.060(5) 0.049(4) -0.025(4) -0.006(3) -0.006(3)
C85 0.029(3) 0.044(4) 0.031(3) -0.018(3) 0.000(3) -0.002(3)
C86 0.045(5) 0.072(6) 0.038(4) -0.016(4) -0.013(4) 0.021(4)
C87 0.061(6) 0.067(6) 0.065(6) -0.020(5) -0.012(5) 0.008(5)
C88 0.065(6) 0.057(6) 0.068(6) -0.004(5) 0.006(5) -0.005(5)
C89 0.075(7) 0.054(6) 0.128(10) -0.038(7) -0.033(7) -0.005(5)
C90 0.110(9) 0.067(7) 0.074(7) -0.042(6) -0.009(7) 0.029(6)
C91 0.101(9) 0.085(8) 0.092(9) -0.039(7) 0.046(7) -0.015(7)
C92 0.052(6) 0.061(6) 0.124(10) -0.037(7) -0.014(6) -0.011(5)
C101 0.032(3) 0.030(3) 0.035(4) -0.014(3) -0.005(3) -0.004(3)
C102 0.037(4) 0.041(4) 0.050(4) -0.021(4) -0.018(3) 0.000(3)
C103 0.061(5) 0.039(4) 0.046(4) -0.019(4) -0.022(4) -0.004(4)
C104 0.059(5) 0.046(4) 0.054(5) -0.029(4) -0.020(4) 0.008(4)
C105 0.055(5) 0.034(4) 0.038(4) -0.017(3) -0.019(3) 0.005(3)
C106 0.036(4) 0.032(3) 0.032(4) -0.015(3) -0.012(3) 0.003(3)
C107 0.030(3) 0.040(4) 0.032(4) -0.015(3) -0.004(3) -0.005(3)
C108 0.023(3) 0.051(4) 0.058(5) -0.033(4) -0.017(3) 0.012(3)
C109 0.033(4) 0.052(5) 0.064(5) -0.038(4) -0.018(4) 0.015(3)
C110 0.019(3) 0.036(4) 0.040(4) -0.015(3) -0.003(3) -0.004(3)
C111 0.022(3) 0.030(3) 0.039(4) -0.015(3) 0.002(3) -0.007(3)
C112 0.028(4) 0.047(4) 0.052(5) -0.029(4) -0.006(3) 0.001(3)
C113 0.034(4) 0.057(5) 0.084(6) -0.051(5) -0.007(4) 0.011(4)
C114 0.023(4) 0.060(5) 0.084(6) -0.043(5) -0.008(4) 0.010(3)
C115 0.018(3) 0.051(5) 0.073(6) -0.036(4) -0.009(3) 0.004(3)
C116 0.018(3) 0.035(4) 0.043(4) -0.015(3) 0.002(3) -0.004(3)
C117 0.032(4) 0.052(5) 0.065(5) -0.045(4) -0.008(4) 0.005(3)
C118 0.039(4) 0.065(5) 0.070(6) -0.046(5) 0.000(4) -0.005(4)
C119 0.038(5) 0.091(7) 0.095(8) -0.069(7) -0.001(5) 0.007(5)
C120 0.043(5) 0.075(7) 0.105(8) -0.066(7) -0.029(5) 0.019(5)
C121 0.049(5) 0.056(5) 0.082(6) -0.046(5) -0.039(5) 0.026(4)
C122 0.038(4) 0.043(4) 0.060(5) -0.032(4) -0.018(4) 0.008(3)
C123 0.074(6) 0.031(4) 0.053(5) -0.011(4) -0.026(4) 0.004(4)
C124 0.065(6) 0.039(4) 0.055(5) -0.015(4) -0.012(4) -0.008(4)
C125 0.055(5) 0.055(5) 0.065(6) -0.031(5) -0.021(4) 0.004(4)
C126 0.046(5) 0.081(7) 0.075(6) -0.044(6) -0.010(5) -0.002(5)
C127 0.055(5) 0.067(6) 0.061(6) -0.029(5) 0.002(4) 0.004(5)
C128 0.050(5) 0.089(7) 0.063(6) -0.035(6) 0.001(5) 0.012(5)
C129 0.032(4) 0.083(7) 0.058(5) -0.021(5) -0.001(4) -0.013(4)
C130 0.031(4) 0.040(4) 0.055(5) -0.031(4) -0.015(3) 0.007(3)
C131 0.051(5) 0.053(5) 0.049(5) -0.031(4) -0.012(4) -0.002(4)
C132 0.063(6) 0.059(5) 0.061(5) -0.035(5) -0.024(5) 0.005(4)
C133 0.066(6) 0.057(5) 0.089(7) -0.048(5) -0.030(5) 0.007(5)
C134 0.052(5) 0.047(5) 0.074(6) -0.036(5) -0.022(4) 0.004(4)
C135 0.033(4) 0.036(4) 0.048(4) -0.015(3) -0.012(3) 0.001(3)
C136 0.036(4) 0.058(5) 0.079(6) -0.028(5) -0.003(4) -0.010(4)
C137 0.045(5) 0.040(4) 0.062(6) -0.001(4) 0.003(4) -0.011(4)
C138 0.035(4) 0.066(6) 0.061(6) -0.010(5) -0.007(4) 0.006(4)
C139 0.061(6) 0.081(7) 0.072(7) -0.031(6) -0.008(5) 0.022(5)
C140 0.065(7) 0.094(8) 0.075(7) -0.035(6) -0.003(5) 0.019(6)
C141 0.064(7) 0.112(10) 0.081(8) -0.046(7) -0.010(6) 0.009(6)
C142 0.059(6) 0.054(5) 0.044(5) 0.009(4) -0.011(4) 0.006(4)
C151 0.027(3) 0.034(4) 0.037(4) -0.015(3) -0.005(3) -0.008(3)
C152 0.020(3) 0.047(4) 0.063(5) -0.031(4) -0.002(3) -0.005(3)
C153 0.027(4) 0.042(4) 0.064(5) -0.025(4) -0.006(3) -0.008(3)
C154 0.034(4) 0.037(4) 0.064(5) -0.029(4) -0.001(3) -0.007(3)
C155 0.031(4) 0.041(4) 0.048(4) -0.027(3) 0.002(3) -0.006(3)
C156 0.022(3) 0.030(3) 0.037(4) -0.016(3) -0.002(3) 0.000(3)
C157 0.024(3) 0.037(4) 0.037(4) -0.018(3) 0.007(3) -0.010(3)
C158 0.017(3) 0.039(4) 0.055(4) -0.029(3) 0.001(3) -0.003(3)
C159 0.032(4) 0.032(4) 0.044(4) -0.020(3) 0.005(3) -0.003(3)
C160 0.023(3) 0.034(3) 0.029(3) -0.011(3) -0.002(3) -0.006(3)
C161 0.031(3) 0.036(4) 0.032(3) -0.015(3) 0.000(3) -0.004(3)
C162 0.044(5) 0.065(5) 0.070(6) -0.048(5) 0.009(4) -0.013(4)
C163 0.061(6) 0.076(6) 0.083(7) -0.065(6) 0.021(5) -0.020(5)
C164 0.047(5) 0.062(5) 0.049(5) -0.034(4) 0.014(4) -0.005(4)
C165 0.036(4) 0.039(4) 0.039(4) -0.016(3) 0.010(3) -0.007(3)
C166 0.027(3) 0.027(3) 0.030(3) -0.007(3) 0.004(3) -0.003(3)
C167 0.028(4) 0.038(4) 0.068(5) -0.035(4) 0.013(3) -0.013(3)
C168 0.052(5) 0.046(5) 0.069(6) -0.036(4) 0.008(4) -0.009(4)
C169 0.059(6) 0.067(6) 0.075(7) -0.040(5) 0.016(5) -0.017(5)
C170 0.049(5) 0.054(5) 0.092(7) -0.048(5) 0.017(5) -0.009(4)
C171 0.037(4) 0.042(4) 0.084(7) -0.029(5) 0.004(4) -0.006(3)
C172 0.023(3) 0.025(3) 0.075(6) -0.022(4) -0.004(3) -0.002(3)
C173 0.041(5) 0.055(5) 0.081(7) -0.010(5) -0.024(5) 0.008(4)
C174 0.046(5) 0.048(5) 0.076(6) -0.014(5) -0.010(5) -0.001(4)
C175 0.037(5) 0.088(7) 0.078(7) -0.032(6) 0.011(4) -0.018(5)
C176 0.055(6) 0.077(7) 0.104(9) -0.023(7) -0.002(6) -0.005(5)
C177 0.100(10) 0.110(10) 0.085(9) -0.041(8) 0.024(7) 0.009(8)
C178 0.110(11) 0.104(11) 0.114(11) -0.036(9) 0.031(9) 0.002(9)
C179 0.084(8) 0.079(8) 0.072(7) -0.003(6) 0.014(6) -0.008(6)
C180 0.027(3) 0.037(4) 0.044(4) -0.025(3) 0.002(3) -0.007(3)
C181 0.039(4) 0.050(4) 0.047(4) -0.026(4) -0.001(3) -0.012(3)
C182 0.041(5) 0.072(6) 0.075(6) -0.051(5) -0.002(4) -0.016(4)
C183 0.041(4) 0.061(5) 0.078(6) -0.045(5) 0.007(4) -0.021(4)
C184 0.042(4) 0.039(4) 0.063(5) -0.026(4) 0.012(4) -0.016(3)
C185 0.034(4) 0.040(4) 0.053(4) -0.030(4) 0.004(3) -0.008(3)
C186 0.071(6) 0.033(4) 0.055(5) -0.016(4) 0.003(4) -0.011(4)
C187 0.068(6) 0.037(4) 0.051(5) -0.011(4) -0.010(4) 0.012(4)
C188 0.030(4) 0.080(7) 0.077(6) -0.037(5) -0.017(4) 0.002(4)
C189 0.034(4) 0.077(6) 0.085(7) -0.045(6) -0.003(4) -0.011(4)
C190 0.051(5) 0.088(7) 0.062(6) -0.048(5) 0.007(4) -0.020(5)
C191 0.032(5) 0.154(11) 0.152(11) -0.128(10) 0.024(6) -0.022(6)
C192 0.065(6) 0.099(8) 0.068(6) -0.051(6) 0.026(5) -0.039(6)

loop_
_atom_type_symbol
_atom_type_scat_dispersion_real
_atom_type_scat_dispersion_imag
_atom_type_scat_Cromer_Mann_a1
_atom_type_scat_Cromer_Mann_b1
_atom_type_scat_Cromer_Mann_a2
_atom_type_scat_Cromer_Mann_b2
_atom_type_scat_Cromer_Mann_a3
_atom_type_scat_Cromer_Mann_b3
_atom_type_scat_Cromer_Mann_a4
_atom_type_scat_Cromer_Mann_b4
_atom_type_scat_Cromer_Mann_c
_atom_type_scat_source
C 0.0181 0.0091 2.3100 20.8439 1.0200 10.2075 1.5886 0.5687 0.8650 51.6512 0.2156 'International Tables Vol C 4.2.6.8 and 6.1.1.4'
H 0.0000 0.0000 0.4930 10.5109 0.3229 26.1257 0.1402 3.1424 0.0408 57.7998 0.0030 'International Tables Vol C 4.2.6.8 and 6.1.1.4'
N 0.0311 0.0180 12.2126 0.0057 3.1322 9.8933 2.0125 28.9975 1.1663 0.5826 -11.5290 'International Tables Vol C 4.2.6.8 and 6.1.1.4'
Ni -3.0029 0.5091 12.8376 3.8785 7.2920 0.2565 4.4438 12.1763 2.3800 66.3421 1.0341 'International Tables Vol C 4.2.6.8 and 6.1.1.4'
O 0.0492 0.0322 3.0485 13.2771 2.2868 5.7011 1.5463 0.3239 0.8670 32.9089 0.2508 'International Tables Vol C 4.2.6.8 and 6.1.1.4'

loop_
_geom_angle_atom_site_label_1
_geom_angle_site_symmetry_1
_geom_angle_atom_site_label_2
_geom_angle_site_symmetry_2
_geom_angle_atom_site_label_3
_geom_angle_site_symmetry_3
_geom_angle
_geom_angle_publ_flag
O1 . Ni1 . O2 . 84.3(2) yes
O1 . Ni1 . N1 . 93.3(2) yes
O2 . Ni1 . N1 . 175.1(2) yes
O1 . Ni1 . N2 . 176.4(2) yes
O2 . Ni1 . N2 . 93.9(2) yes
N1 . Ni1 . N2 . 88.7(2) yes
O5 . Ni2 . O6 . 84.26(19) yes
O5 . Ni2 . N5 . 94.2(2) yes
O6 . Ni2 . N5 . 177.5(2) yes
O5 . Ni2 . N6 . 176.1(2) yes
O6 . Ni2 . N6 . 93.5(2) yes
N5 . Ni2 . N6 . 88.1(2) yes
O9 . Ni3 . O10 . 84.9(2) yes
O9 . Ni3 . N9 . 93.3(2) yes
O10 . Ni3 . N9 . 177.3(2) yes
O9 . Ni3 . N10 . 176.2(2) yes
O10 . Ni3 . N10 . 93.5(2) yes
N9 . Ni3 . N10 . 88.3(2) yes
O13 . Ni4 . O14 . 85.0(2) yes
O13 . Ni4 . N13 . 93.4(2) yes
O14 . Ni4 . N13 . 176.1(2) yes
O13 . Ni4 . N14 . 177.3(2) yes
O14 . Ni4 . N14 . 93.7(2) yes
N13 . Ni4 . N14 . 88.1(2) yes
Ni1 . O1 . C1 . 127.8(4) yes
Ni1 . O2 . C16 . 129.3(4) yes
C22 . O3 . C23 . 118.3(6) yes
C35 . O4 . C36 . 117.9(5) yes
Ni2 . O5 . C51 . 128.7(4) yes
Ni2 . O6 . C66 . 127.1(4) yes
C72 . O7 . C73 . 118.2(6) yes
C85 . O8 . C86 . 120.2(6) yes
Ni3 . O9 . C101 . 128.0(4) yes
Ni3 . O10 . C116 . 127.5(4) yes
C122 . O11 . C123 . 119.6(6) yes
C135 . O12 . C136 . 116.0(6) yes
Ni4 . O13 . C151 . 128.4(4) yes
Ni4 . O14 . C166 . 127.2(4) yes
C172 . O15 . C173 . 119.8(6) yes
C185 . O16 . C186 . 118.7(6) yes
Ni1 . N1 . C7 . 131.0(4) yes
Ni1 . N1 . C8 . 110.5(4) yes
C7 . N1 . C8 . 118.3(5) yes
Ni1 . N2 . C9 . 112.1(4) yes
Ni1 . N2 . C10 . 128.7(4) yes
C9 . N2 . C10 . 119.1(5) yes
C24 . N3 . C25 . 112.3(7) yes
C24 . N3 . C29 . 106.4(7) yes
C25 . N3 . C29 . 107.0(7) yes
C37 . N4 . C38 . 111.9(6) yes
C37 . N4 . C42 . 112.6(6) yes
C38 . N4 . C42 . 110.2(6) yes
Ni2 . N5 . C57 . 128.1(5) yes
Ni2 . N5 . C58 . 111.6(4) yes
C57 . N5 . C58 . 120.2(5) yes
Ni2 . N6 . C59 . 110.5(4) yes
Ni2 . N6 . C60 . 129.3(4) yes
C59 . N6 . C60 . 120.1(5) yes
C74 . N7 . C75 . 110.0(6) yes
C74 . N7 . C79 . 112.7(6) yes
C75 . N7 . C79 . 109.7(6) yes
C87 . N8 . C88 . 115.2(7) yes
C87 . N8 . C92 . 105.6(8) yes
C88 . N8 . C92 . 108.3(7) yes
Ni3 . N9 . C107 . 128.7(5) yes
Ni3 . N9 . C108 . 109.6(4) yes
C107 . N9 . C108 . 121.4(6) yes
Ni3 . N10 . C109 . 110.9(4) yes
Ni3 . N10 . C110 . 129.5(4) yes
C109 . N10 . C110 . 119.5(5) yes
C124 . N11 . C125 . 109.5(6) yes
C124 . N11 . C129 . 109.6(6) yes
C125 . N11 . C129 . 109.7(7) yes
C137 . N12 . C138 . 111.7(7) yes
C137 . N12 . C142 . 109.5(6) yes
C138 . N12 . C142 . 109.6(7) yes
Ni4 . N13 . C157 . 129.3(4) yes
Ni4 . N13 . C158 . 111.3(4) yes
C157 . N13 . C158 . 119.0(5) yes
Ni4 . N14 . C159 . 109.9(4) yes
Ni4 . N14 . C160 . 128.9(4) yes
C159 . N14 . C160 . 120.9(5) yes
C174 . N15 . C175 . 109.2(7) yes
C174 . N15 . C179 . 110.1(8) yes
C175 . N15 . C179 . 108.6(9) yes
C187 . N16 . C188 . 110.5(6) yes
C187 . N16 . C192 . 109.6(7) yes
C188 . N16 . C192 . 109.8(7) yes
O1 . C1 . C2 . 117.3(6) yes
O1 . C1 . C6 . 125.4(6) yes
C2 . C1 . C6 . 117.2(6) yes
C1 . C2 . C3 . 122.0(7) yes
C1 . C2 . H21 . 119.0 no
C3 . C2 . H21 . 119.0 no
C2 . C3 . C4 . 121.2(7) yes
C2 . C3 . H31 . 119.4 no
C4 . C3 . H31 . 119.4 no
C3 . C4 . C5 . 119.1(7) yes
C3 . C4 . H41 . 120.4 no
C5 . C4 . H41 . 120.5 no
C4 . C5 . C6 . 121.7(7) yes
C4 . C5 . H51 . 119.1 no
C6 . C5 . H51 . 119.1 no
C1 . C6 . C5 . 118.7(6) yes
C1 . C6 . C7 . 120.7(6) yes
C5 . C6 . C7 . 120.4(6) yes
C6 . C7 . N1 . 121.0(6) yes
C6 . C7 . C17 . 115.9(5) yes
N1 . C7 . C17 . 123.1(6) yes
N1 . C8 . C9 . 107.1(5) yes
N1 . C8 . H81 . 110.1 no
C9 . C8 . H81 . 110.1 no
N1 . C8 . H82 . 110.1 no
C9 . C8 . H82 . 110.1 no
H81 . C8 . H82 . 109.5 no
C8 . C9 . N2 . 107.4(5) yes
C8 . C9 . H91 . 110.0 no
N2 . C9 . H91 . 110.0 no
C8 . C9 . H92 . 110.0 no
N2 . C9 . H92 . 110.0 no
H91 . C9 . H92 . 109.5 no
N2 . C10 . C11 . 123.1(6) yes
N2 . C10 . C30 . 119.8(5) yes
C11 . C10 . C30 . 117.1(6) yes
C10 . C11 . C12 . 120.7(6) yes
C10 . C11 . C16 . 120.3(6) yes
C12 . C11 . C16 . 118.9(6) yes
C11 . C12 . C13 . 122.0(7) yes
C11 . C12 . H121 . 119.0 no
C13 . C12 . H121 . 119.0 no
C12 . C13 . C14 . 119.4(7) yes
C12 . C13 . H131 . 120.3 no
C14 . C13 . H131 . 120.3 no
C13 . C14 . C15 . 119.9(7) yes
C13 . C14 . H141 . 120.1 no
C15 . C14 . H141 . 120.1 no
C14 . C15 . C16 . 123.9(7) yes
C14 . C15 . H151 . 118.0 no
C16 . C15 . H151 . 118.0 no
C11 . C16 . C15 . 115.8(6) yes
C11 . C16 . O2 . 124.6(6) yes
C15 . C16 . O2 . 119.6(6) yes
C7 . C17 . C18 . 120.5(6) yes
C7 . C17 . C22 . 119.7(6) yes
C18 . C17 . C22 . 119.7(6) yes
C17 . C18 . C19 . 120.6(7) yes
C17 . C18 . H181 . 119.7 no
C19 . C18 . H181 . 119.7 no
C18 . C19 . C20 . 119.0(7) yes
C18 . C19 . H191 . 120.5 no
C20 . C19 . H191 . 120.5 no
C19 . C20 . C21 . 120.8(7) yes
C19 . C20 . H201 . 119.6 no
C21 . C20 . H201 . 119.6 no
C20 . C21 . C22 . 120.4(7) yes
C20 . C21 . H211 . 119.8 no
C22 . C21 . H211 . 119.8 no
C17 . C22 . C21 . 119.4(6) yes
C17 . C22 . O3 . 114.7(6) yes
C21 . C22 . O3 . 125.9(6) yes
O3 . C23 . C24 . 108.9(7) yes
O3 . C23 . H231 . 109.6 no
C24 . C23 . H231 . 109.6 no
O3 . C23 . H232 . 109.7 no
C24 . C23 . H232 . 109.6 no
H231 . C23 . H232 . 109.5 no
N3 . C24 . C23 . 112.8(8) yes
N3 . C24 . H241 . 108.6 no
C23 . C24 . H241 . 108.6 no
N3 . C24 . H242 . 108.7 no
C23 . C24 . H242 . 108.6 no
H241 . C24 . H242 . 109.5 no
N3 . C25 . C26 . 110.5(9) yes
N3 . C25 . H251 . 109.2 no
C26 . C25 . H251 . 109.2 no
N3 . C25 . H252 . 109.2 no
C26 . C25 . H252 . 109.2 no
H251 . C25 . H252 . 109.5 no
C25 . C26 . C27 . 110.6(9) yes
C25 . C26 . H261 . 109.2 no
C27 . C26 . H261 . 109.2 no
C25 . C26 . H262 . 109.2 no
C27 . C26 . H262 . 109.1 no
H261 . C26 . H262 . 109.5 no
C26 . C27 . C28 . 108.9(8) yes
C26 . C27 . H271 . 109.7 no
C28 . C27 . H271 . 109.6 no
C26 . C27 . H272 . 109.6 no
C28 . C27 . H272 . 109.6 no
H271 . C27 . H272 . 109.5 no
C27 . C28 . C29 . 112.3(9) yes
C27 . C28 . H281 . 108.7 no
C29 . C28 . H281 . 108.8 no
C27 . C28 . H282 . 108.8 no
C29 . C28 . H282 . 108.8 no
H281 . C28 . H282 . 109.5 no
C28 . C29 . N3 . 108.8(8) yes
C28 . C29 . H291 . 109.6 no
N3 . C29 . H291 . 109.6 no
C28 . C29 . H292 . 109.7 no
N3 . C29 . H292 . 109.7 no
H291 . C29 . H292 . 109.5 no
C10 . C30 . C31 . 119.5(6) yes
C10 . C30 . C35 . 120.9(6) yes
C31 . C30 . C35 . 119.6(6) yes
C30 . C31 . C32 . 120.3(7) yes
C30 . C31 . H311 . 119.8 no
C32 . C31 . H311 . 119.8 no
C31 . C32 . C33 . 119.8(7) yes
C31 . C32 . H321 . 120.1 no
C33 . C32 . H321 . 120.1 no
C32 . C33 . C34 . 121.0(7) yes
C32 . C33 . H331 . 119.5 no
C34 . C33 . H331 . 119.5 no
C33 . C34 . C35 . 118.7(7) yes
C33 . C34 . H341 . 120.7 no
C35 . C34 . H341 . 120.7 no
C30 . C35 . C34 . 120.6(7) yes
C30 . C35 . O4 . 115.6(6) yes
C34 . C35 . O4 . 123.8(6) yes
O4 . C36 . C37 . 109.4(6) yes
O4 . C36 . H361 . 109.5 no
C37 . C36 . H361 . 109.5 no
O4 . C36 . H362 . 109.5 no
C37 . C36 . H362 . 109.5 no
H361 . C36 . H362 . 109.5 no
C36 . C37 . N4 . 113.0(6) yes
C36 . C37 . H371 . 108.5 no
N4 . C37 . H371 . 108.6 no
C36 . C37 . H372 . 108.6 no
N4 . C37 . H372 . 108.6 no
H371 . C37 . H372 . 109.5 no
N4 . C38 . C39 . 110.6(6) yes
N4 . C38 . H381 . 109.2 no
C39 . C38 . H381 . 109.2 no
N4 . C38 . H382 . 109.2 no
C39 . C38 . H382 . 109.2 no
H381 . C38 . H382 . 109.5 no
C38 . C39 . C40 . 112.1(7) yes
C38 . C39 . H391 . 108.8 no
C40 . C39 . H391 . 108.8 no
C38 . C39 . H392 . 108.8 no
C40 . C39 . H392 . 108.8 no
H391 . C39 . H392 . 109.5 no
C39 . C40 . C41 . 110.9(7) yes
C39 . C40 . H401 . 109.1 no
C41 . C40 . H401 . 109.1 no
C39 . C40 . H402 . 109.1 no
C41 . C40 . H402 . 109.1 no
H401 . C40 . H402 . 109.5 no
C40 . C41 . C42 . 110.7(6) yes
C40 . C41 . H411 . 109.1 no
C42 . C41 . H411 . 109.1 no
C40 . C41 . H412 . 109.2 no
C42 . C41 . H412 . 109.2 no
H411 . C41 . H412 . 109.5 no
C41 . C42 . N4 . 110.4(6) yes
C41 . C42 . H421 . 109.2 no
N4 . C42 . H421 . 109.3 no
C41 . C42 . H422 . 109.3 no
N4 . C42 . H422 . 109.2 no
H421 . C42 . H422 . 109.5 no
O5 . C51 . C52 . 118.8(6) yes
O5 . C51 . C56 . 123.8(6) yes
C52 . C51 . C56 . 117.4(6) yes
C51 . C52 . C53 . 122.6(7) yes
C51 . C52 . H521 . 118.7 no
C53 . C52 . H521 . 118.7 no
C52 . C53 . C54 . 120.9(7) yes
C52 . C53 . H531 . 119.6 no
C54 . C53 . H531 . 119.5 no
C53 . C54 . C55 . 119.4(7) yes
C53 . C54 . H541 . 120.3 no
C55 . C54 . H541 . 120.3 no
C54 . C55 . C56 . 121.5(7) yes
C54 . C55 . H551 . 119.2 no
C56 . C55 . H551 . 119.3 no
C51 . C56 . C55 . 118.1(6) yes
C51 . C56 . C57 . 121.6(6) yes
C55 . C56 . C57 . 120.2(6) yes
C56 . C57 . N5 . 123.4(6) yes
C56 . C57 . C67 . 117.0(6) yes
N5 . C57 . C67 . 119.6(6) yes
N5 . C58 . C59 . 107.7(5) yes
N5 . C58 . H581 . 109.9 no
C59 . C58 . H581 . 109.9 no
N5 . C58 . H582 . 109.9 no
C59 . C58 . H582 . 109.9 no
H581 . C58 . H582 . 109.5 no
C58 . C59 . N6 . 108.0(5) yes
C58 . C59 . H591 . 109.8 no
N6 . C59 . H591 . 109.8 no
C58 . C59 . H592 . 109.8 no
N6 . C59 . H592 . 109.8 no
H591 . C59 . H592 . 109.5 no
N6 . C60 . C61 . 123.2(5) yes
N6 . C60 . C80 . 120.9(6) yes
C61 . C60 . C80 . 115.9(5) yes
C60 . C61 . C62 . 121.5(6) yes
C60 . C61 . C66 . 119.3(6) yes
C62 . C61 . C66 . 119.1(6) yes
C61 . C62 . C63 . 122.3(6) yes
C61 . C62 . H621 . 118.8 no
C63 . C62 . H621 . 118.8 no
C62 . C63 . C64 . 119.0(7) yes
C62 . C63 . H631 . 120.5 no
C64 . C63 . H631 . 120.5 no
C63 . C64 . C65 . 120.4(7) yes
C63 . C64 . H641 . 119.8 no
C65 . C64 . H641 . 119.8 no
C64 . C65 . C66 . 122.9(7) yes
C64 . C65 . H651 . 118.5 no
C66 . C65 . H651 . 118.5 no
C61 . C66 . C65 . 116.2(6) yes
C61 . C66 . O6 . 126.5(6) yes
C65 . C66 . O6 . 117.3(6) yes
C57 . C67 . C68 . 119.0(6) yes
C57 . C67 . C72 . 120.8(6) yes
C68 . C67 . C72 . 120.2(6) yes
C67 . C68 . C69 . 119.8(7) yes
C67 . C68 . H681 . 120.1 no
C69 . C68 . H681 . 120.1 no
C68 . C69 . C70 . 119.5(8) yes
C68 . C69 . H691 . 120.3 no
C70 . C69 . H691 . 120.2 no
C69 . C70 . C71 . 121.1(7) yes
C69 . C70 . H701 . 119.5 no
C71 . C70 . H701 . 119.4 no
C70 . C71 . C72 . 119.8(7) yes
C70 . C71 . H711 . 120.1 no
C72 . C71 . H711 . 120.1 no
C71 . C72 . C67 . 119.6(7) yes
C71 . C72 . O7 . 124.6(7) yes
C67 . C72 . O7 . 115.8(6) yes
O7 . C73 . C74 . 109.4(6) yes
O7 . C73 . H731 . 109.5 no
C74 . C73 . H731 . 109.5 no
O7 . C73 . H732 . 109.5 no
C74 . C73 . H732 . 109.5 no
H731 . C73 . H732 . 109.5 no
C73 . C74 . N7 . 115.0(6) yes
C73 . C74 . H741 . 108.1 no
N7 . C74 . H741 . 108.1 no
C73 . C74 . H742 . 108.1 no
N7 . C74 . H742 . 108.1 no
H741 . C74 . H742 . 109.5 no
N7 . C75 . C76 . 110.7(7) yes
N7 . C75 . H751 . 109.2 no
C76 . C75 . H751 . 109.2 no
N7 . C75 . H752 . 109.2 no
C76 . C75 . H752 . 109.1 no
H751 . C75 . H752 . 109.5 no
C75 . C76 . C77 . 111.1(7) yes
C75 . C76 . H761 . 109.1 no
C77 . C76 . H761 . 109.1 no
C75 . C76 . H762 . 109.0 no
C77 . C76 . H762 . 109.1 no
H761 . C76 . H762 . 109.5 no
C76 . C77 . C78 . 111.3(7) yes
C76 . C77 . H771 . 109.0 no
C78 . C77 . H771 . 109.0 no
C76 . C77 . H772 . 109.0 no
C78 . C77 . H772 . 109.0 no
H771 . C77 . H772 . 109.5 no
C77 . C78 . C79 . 110.4(7) yes
C77 . C78 . H781 . 109.2 no
C79 . C78 . H781 . 109.2 no
C77 . C78 . H782 . 109.3 no
C79 . C78 . H782 . 109.3 no
H781 . C78 . H782 . 109.5 no
C78 . C79 . N7 . 110.4(6) yes
C78 . C79 . H791 . 109.2 no
N7 . C79 . H791 . 109.2 no
C78 . C79 . H792 . 109.3 no
N7 . C79 . H792 . 109.3 no
H791 . C79 . H792 . 109.5 no
C60 . C80 . C81 . 120.1(6) yes
C60 . C80 . C85 . 119.3(6) yes
C81 . C80 . C85 . 120.6(6) yes
C80 . C81 . C82 . 119.8(7) yes
C80 . C81 . H811 . 120.1 no
C82 . C81 . H811 . 120.1 no
C81 . C82 . C83 . 119.2(8) yes
C81 . C82 . H821 . 120.4 no
C83 . C82 . H821 . 120.4 no
C82 . C83 . C84 . 122.0(7) yes
C82 . C83 . H831 . 119.0 no
C84 . C83 . H831 . 119.0 no
C83 . C84 . C85 . 119.4(7) yes
C83 . C84 . H841 . 120.3 no
C85 . C84 . H841 . 120.3 no
C84 . C85 . C80 . 119.1(7) yes
C84 . C85 . O8 . 125.4(6) yes
C80 . C85 . O8 . 115.5(6) yes
O8 . C86 . C87 . 112.3(7) yes
O8 . C86 . H861 . 108.8 no
C87 . C86 . H861 . 108.8 no
O8 . C86 . H862 . 108.7 no
C87 . C86 . H862 . 108.7 no
H861 . C86 . H862 . 109.5 no
N8 . C87 . C86 . 114.2(8) yes
N8 . C87 . H871 . 108.3 no
C86 . C87 . H871 . 108.3 no
N8 . C87 . H872 . 108.3 no
C86 . C87 . H872 . 108.3 no
H871 . C87 . H872 . 109.5 no
N8 . C88 . C89 . 112.1(8) yes
N8 . C88 . H881 . 108.8 no
C89 . C88 . H881 . 108.8 no
N8 . C88 . H882 . 108.8 no
C89 . C88 . H882 . 108.8 no
H881 . C88 . H882 . 109.5 no
C88 . C89 . C90 . 109.6(8) yes
C88 . C89 . H891 . 109.5 no
C90 . C89 . H891 . 109.4 no
C88 . C89 . H892 . 109.5 no
C90 . C89 . H892 . 109.4 no
H891 . C89 . H892 . 109.5 no
C89 . C90 . C91 . 109.6(8) yes
C89 . C90 . H901 . 109.4 no
C91 . C90 . H901 . 109.4 no
C89 . C90 . H902 . 109.4 no
C91 . C90 . H902 . 109.4 no
H901 . C90 . H902 . 109.5 no
C90 . C91 . C92 . 111.1(10) yes
C90 . C91 . H911 . 109.0 no
C92 . C91 . H911 . 109.1 no
C90 . C91 . H912 . 109.1 no
C92 . C91 . H912 . 109.1 no
H911 . C91 . H912 . 109.5 no
N8 . C92 . C91 . 111.4(8) yes
N8 . C92 . H921 . 109.0 no
C91 . C92 . H921 . 109.0 no
N8 . C92 . H922 . 108.9 no
C91 . C92 . H922 . 108.9 no
H921 . C92 . H922 . 109.5 no
O9 . C101 . C102 . 118.5(6) yes
O9 . C101 . C106 . 125.0(6) yes
C102 . C101 . C106 . 116.4(6) yes
C101 . C102 . C103 . 123.0(7) yes
C101 . C102 . H1021 . 118.5 no
C103 . C102 . H1021 . 118.5 no
C102 . C103 . C104 . 120.1(7) yes
C102 . C103 . H1031 . 119.9 no
C104 . C103 . H1031 . 119.9 no
C103 . C104 . C105 . 119.0(7) yes
C103 . C104 . H1041 . 120.5 no
C105 . C104 . H1041 . 120.5 no
C104 . C105 . C106 . 122.7(7) yes
C104 . C105 . H1051 . 118.6 no
C106 . C105 . H1051 . 118.7 no
C101 . C106 . C105 . 118.6(6) yes
C101 . C106 . C107 . 121.1(6) yes
C105 . C106 . C107 . 120.2(6) yes
C106 . C107 . N9 . 122.4(6) yes
C106 . C107 . C117 . 119.3(6) yes
N9 . C107 . C117 . 118.4(6) yes
N9 . C108 . C109 . 108.3(6) yes
N9 . C108 . H1081 . 109.8 no
C109 . C108 . H1081 . 109.8 no
N9 . C108 . H1082 . 109.8 no
C109 . C108 . H1082 . 109.8 no
H1081 . C108 . H1082 . 109.5 no
N10 . C109 . C108 . 108.8(6) yes
N10 . C109 . H1091 . 109.7 no
C108 . C109 . H1091 . 109.7 no
N10 . C109 . H1092 . 109.6 no
C108 . C109 . H1092 . 109.6 no
H1091 . C109 . H1092 . 109.5 no
N10 . C110 . C111 . 122.5(6) yes
N10 . C110 . C130 . 119.4(6) yes
C111 . C110 . C130 . 118.0(6) yes
C110 . C111 . C112 . 119.4(6) yes
C110 . C111 . C116 . 120.9(6) yes
C112 . C111 . C116 . 119.6(6) yes
C111 . C112 . C113 . 121.2(7) yes
C111 . C112 . H1121 . 119.4 no
C113 . C112 . H1121 . 119.4 no
C112 . C113 . C114 . 119.3(7) yes
C112 . C113 . H1131 . 120.4 no
C114 . C113 . H1131 . 120.4 no
C113 . C114 . C115 . 121.5(7) yes
C113 . C114 . H1141 . 119.2 no
C115 . C114 . H1141 . 119.2 no
C114 . C115 . C116 . 121.0(7) yes
C114 . C115 . H1151 . 119.5 no
C116 . C115 . H1151 . 119.5 no
C115 . C116 . C111 . 117.3(6) yes
C115 . C116 . O10 . 116.7(6) yes
C111 . C116 . O10 . 125.9(6) yes
C107 . C117 . C118 . 120.5(8) yes
C107 . C117 . C122 . 117.9(7) yes
C118 . C117 . C122 . 121.5(7) yes
C117 . C118 . C119 . 118.6(9) yes
C117 . C118 . H1181 . 120.7 no
C119 . C118 . H1181 . 120.7 no
C118 . C119 . C120 . 119.4(9) yes
C118 . C119 . H1191 . 120.3 no
C120 . C119 . H1191 . 120.3 no
C119 . C120 . C121 . 122.8(8) yes
C119 . C120 . H1201 . 118.6 no
C121 . C120 . H1201 . 118.6 no
C120 . C121 . C122 . 118.3(9) yes
C120 . C121 . H1211 . 120.9 no
C122 . C121 . H1211 . 120.8 no
C121 . C122 . C117 . 119.4(8) yes
C121 . C122 . O11 . 124.3(8) yes
C117 . C122 . O11 . 116.3(6) yes
O11 . C123 . C124 . 106.9(6) yes
O11 . C123 . H1231 . 110.1 no
C124 . C123 . H1231 . 110.1 no
O11 . C123 . H1232 . 110.1 no
C124 . C123 . H1232 . 110.1 no
H1231 . C123 . H1232 . 109.5 no
C123 . C124 . N11 . 112.2(7) yes
C123 . C124 . H1241 . 108.8 no
N11 . C124 . H1241 . 108.8 no
C123 . C124 . H1242 . 108.8 no
N11 . C124 . H1242 . 108.8 no
H1241 . C124 . H1242 . 109.5 no
N11 . C125 . C126 . 111.2(7) yes
N11 . C125 . H1251 . 109.0 no
C126 . C125 . H1251 . 109.0 no
N11 . C125 . H1252 . 109.0 no
C126 . C125 . H1252 . 109.0 no
H1251 . C125 . H1252 . 109.5 no
C125 . C126 . C127 . 110.3(8) yes
C125 . C126 . H1261 . 109.3 no
C127 . C126 . H1261 . 109.3 no
C125 . C126 . H1262 . 109.3 no
C127 . C126 . H1262 . 109.2 no
H1261 . C126 . H1262 . 109.5 no
C126 . C127 . C128 . 109.7(8) yes
C126 . C127 . H1271 . 109.4 no
C128 . C127 . H1271 . 109.4 no
C126 . C127 . H1272 . 109.4 no
C128 . C127 . H1272 . 109.4 no
H1271 . C127 . H1272 . 109.5 no
C127 . C128 . C129 . 111.5(8) yes
C127 . C128 . H1281 . 109.0 no
C129 . C128 . H1281 . 109.0 no
C127 . C128 . H1282 . 108.9 no
C129 . C128 . H1282 . 109.0 no
H1281 . C128 . H1282 . 109.5 no
C128 . C129 . N11 . 112.1(7) yes
C128 . C129 . H1291 . 108.9 no
N11 . C129 . H1291 . 108.8 no
C128 . C129 . H1292 . 108.8 no
N11 . C129 . H1292 . 108.8 no
H1291 . C129 . H1292 . 109.5 no
C110 . C130 . C131 . 119.4(7) yes
C110 . C130 . C135 . 121.4(7) yes
C131 . C130 . C135 . 119.2(7) yes
C130 . C131 . C132 . 122.2(8) yes
C130 . C131 . H1311 . 118.9 no
C132 . C131 . H1311 . 118.9 no
C131 . C132 . C133 . 116.7(9) yes
C131 . C132 . H1321 . 121.6 no
C133 . C132 . H1321 . 121.6 no
C132 . C133 . C134 . 124.0(8) yes
C132 . C133 . H1331 . 118.0 no
C134 . C133 . H1331 . 118.0 no
C133 . C134 . C135 . 117.7(8) yes
C133 . C134 . H1341 . 121.2 no
C135 . C134 . H1341 . 121.2 no
C134 . C135 . C130 . 120.3(8) yes
C134 . C135 . O12 . 124.7(7) yes
C130 . C135 . O12 . 115.1(6) yes
O12 . C136 . C137 . 108.5(7) yes
O12 . C136 . H1361 . 109.7 no
C137 . C136 . H1361 . 109.7 no
O12 . C136 . H1362 . 109.7 no
C137 . C136 . H1362 . 109.7 no
H1361 . C136 . H1362 . 109.5 no
C136 . C137 . N12 . 113.6(7) yes
C136 . C137 . H1371 . 108.4 no
N12 . C137 . H1371 . 108.4 no
C136 . C137 . H1372 . 108.4 no
N12 . C137 . H1372 . 108.4 no
H1371 . C137 . H1372 . 109.5 no
N12 . C138 . C139 . 110.4(8) yes
N12 . C138 . H1381 . 109.2 no
C139 . C138 . H1381 . 109.3 no
N12 . C138 . H1382 . 109.2 no
C139 . C138 . H1382 . 109.2 no
H1381 . C138 . H1382 . 109.5 no
C138 . C139 . C140 . 112.4(9) yes
C138 . C139 . H1391 . 108.7 no
C140 . C139 . H1391 . 108.7 no
C138 . C139 . H1392 . 108.7 no
C140 . C139 . H1392 . 108.8 no
H1391 . C139 . H1392 . 109.5 no
C139 . C140 . C141 . 107.6(9) yes
C139 . C140 . H1401 . 110.0 no
C141 . C140 . H1401 . 110.0 no
C139 . C140 . H1402 . 109.9 no
C141 . C140 . H1402 . 109.9 no
H1401 . C140 . H1402 . 109.5 no
C140 . C141 . C142 . 109.4(9) yes
C140 . C141 . H1411 . 109.5 no
C142 . C141 . H1411 . 109.5 no
C140 . C141 . H1412 . 109.5 no
C142 . C141 . H1412 . 109.5 no
H1411 . C141 . H1412 . 109.5 no
C141 . C142 . N12 . 112.4(7) yes
C141 . C142 . H1421 . 108.8 no
N12 . C142 . H1421 . 108.7 no
C141 . C142 . H1422 . 108.7 no
N12 . C142 . H1422 . 108.7 no
H1421 . C142 . H1422 . 109.5 no
O13 . C151 . C152 . 117.5(6) yes
O13 . C151 . C156 . 125.0(6) yes
C152 . C151 . C156 . 117.4(6) yes
C151 . C152 . C153 . 122.4(7) yes
C151 . C152 . H1521 . 118.8 no
C153 . C152 . H1521 . 118.8 no
C152 . C153 . C154 . 120.7(7) yes
C152 . C153 . H1531 . 119.7 no
C154 . C153 . H1531 . 119.6 no
C153 . C154 . C155 . 118.0(7) yes
C153 . C154 . H1541 . 121.0 no
C155 . C154 . H1541 . 121.0 no
C154 . C155 . C156 . 122.7(7) yes
C154 . C155 . H1551 . 118.7 no
C156 . C155 . H1551 . 118.7 no
C155 . C156 . C151 . 118.7(6) yes
C155 . C156 . C157 . 119.6(6) yes
C151 . C156 . C157 . 121.6(6) yes
C156 . C157 . N13 . 122.3(6) yes
C156 . C157 . C167 . 119.0(6) yes
N13 . C157 . C167 . 118.6(6) yes
N13 . C158 . C159 . 106.5(5) yes
N13 . C158 . H1581 . 110.2 no
C159 . C158 . H1581 . 110.2 no
N13 . C158 . H1582 . 110.2 no
C159 . C158 . H1582 . 110.2 no
H1581 . C158 . H1582 . 109.5 no
C158 . C159 . N14 . 107.9(5) yes
C158 . C159 . H1591 . 109.9 no
N14 . C159 . H1591 . 109.9 no
C158 . C159 . H1592 . 109.8 no
N14 . C159 . H1592 . 109.9 no
H1591 . C159 . H1592 . 109.5 no
N14 . C160 . C161 . 122.0(6) yes
N14 . C160 . C180 . 119.9(6) yes
C161 . C160 . C180 . 118.0(6) yes
C160 . C161 . C162 . 121.2(6) yes
C160 . C161 . C166 . 121.3(6) yes
C162 . C161 . C166 . 117.4(6) yes
C161 . C162 . C163 . 123.0(7) yes
C161 . C162 . H1621 . 118.5 no
C163 . C162 . H1621 . 118.5 no
C162 . C163 . C164 . 119.3(7) yes
C162 . C163 . H1631 . 120.3 no
C164 . C163 . H1631 . 120.3 no
C163 . C164 . C165 . 120.5(7) yes
C163 . C164 . H1641 . 119.8 no
C165 . C164 . H1641 . 119.8 no
C164 . C165 . C166 . 122.2(7) yes
C164 . C165 . H1651 . 118.9 no
C166 . C165 . H1651 . 118.9 no
C161 . C166 . C165 . 117.4(6) yes
C161 . C166 . O14 . 124.3(6) yes
C165 . C166 . O14 . 118.2(6) yes
C157 . C167 . C168 . 118.8(7) yes
C157 . C167 . C172 . 118.1(7) yes
C168 . C167 . C172 . 123.1(7) yes
C167 . C168 . C169 . 119.5(9) yes
C167 . C168 . H1681 . 120.3 no
C169 . C168 . H1681 . 120.2 no
C168 . C169 . C170 . 116.0(9) yes
C168 . C169 . H1691 . 122.0 no
C170 . C169 . H1691 . 122.0 no
C169 . C170 . C171 . 125.4(9) yes
C169 . C170 . H1701 . 117.3 no
C171 . C170 . H1701 . 117.3 no
C170 . C171 . C172 . 118.9(9) yes
C170 . C171 . H1711 . 120.5 no
C172 . C171 . H1711 . 120.5 no
C167 . C172 . C171 . 117.0(8) yes
C167 . C172 . O15 . 117.2(6) yes
C171 . C172 . O15 . 125.8(8) yes
O15 . C173 . C174 . 113.5(7) yes
O15 . C173 . H1731 . 108.5 no
C174 . C173 . H1731 . 108.5 no
O15 . C173 . H1732 . 108.4 no
C174 . C173 . H1732 . 108.5 no
H1731 . C173 . H1732 . 109.5 no
C173 . C174 . N15 . 113.3(8) yes
C173 . C174 . H1741 . 108.5 no
N15 . C174 . H1741 . 108.5 no
C173 . C174 . H1742 . 108.5 no
N15 . C174 . H1742 . 108.5 no
H1741 . C174 . H1742 . 109.5 no
N15 . C175 . C176 . 109.3(7) yes
N15 . C175 . H1751 . 109.5 no
C176 . C175 . H1751 . 109.5 no
N15 . C175 . H1752 . 109.5 no
C176 . C175 . H1752 . 109.5 no
H1751 . C175 . H1752 . 109.5 no
C175 . C176 . C177 . 109.2(9) yes
C175 . C176 . H1761 . 109.5 no
C177 . C176 . H1761 . 109.6 no
C175 . C176 . H1762 . 109.5 no
C177 . C176 . H1762 . 109.6 no
H1761 . C176 . H1762 . 109.5 no
C176 . C177 . C178 . 107.0(12) yes
C176 . C177 . H1771 . 110.1 no
C178 . C177 . H1771 . 110.1 no
C176 . C177 . H1772 . 110.1 no
C178 . C177 . H1772 . 110.1 no
H1771 . C177 . H1772 . 109.5 no
C177 . C178 . C179 . 111.9(11) yes
C177 . C178 . H1781 . 108.9 no
C179 . C178 . H1781 . 108.8 no
C177 . C178 . H1782 . 108.9 no
C179 . C178 . H1782 . 108.9 no
H1781 . C178 . H1782 . 109.5 no
C178 . C179 . N15 . 110.4(10) yes
C178 . C179 . H1791 . 109.2 no
N15 . C179 . H1791 . 109.2 no
C178 . C179 . H1792 . 109.3 no
N15 . C179 . H1792 . 109.3 no
H1791 . C179 . H1792 . 109.5 no
C160 . C180 . C181 . 121.4(6) yes
C160 . C180 . C185 . 119.6(6) yes
C181 . C180 . C185 . 119.0(6) yes
C180 . C181 . C182 . 121.1(8) yes
C180 . C181 . H1811 . 119.5 no
C182 . C181 . H1811 . 119.5 no
C181 . C182 . C183 . 118.9(8) yes
C181 . C182 . H1821 . 120.5 no
C183 . C182 . H1821 . 120.6 no
C182 . C183 . C184 . 121.4(7) yes
C182 . C183 . H1831 . 119.3 no
C184 . C183 . H1831 . 119.3 no
C183 . C184 . C185 . 118.7(8) yes
C183 . C184 . H1841 . 120.7 no
C185 . C184 . H1841 . 120.6 no
C184 . C185 . C180 . 120.9(7) yes
C184 . C185 . O16 . 124.3(7) yes
C180 . C185 . O16 . 114.8(6) yes
O16 . C186 . C187 . 106.7(6) yes
O16 . C186 . H1861 . 110.2 no
C187 . C186 . H1861 . 110.1 no
O16 . C186 . H1862 . 110.2 no
C187 . C186 . H1862 . 110.2 no
H1861 . C186 . H1862 . 109.5 no
C186 . C187 . N16 . 113.2(7) yes
C186 . C187 . H1871 . 108.6 no
N16 . C187 . H1871 . 108.5 no
C186 . C187 . H1872 . 108.5 no
N16 . C187 . H1872 . 108.5 no
H1871 . C187 . H1872 . 109.5 no
N16 . C188 . C189 . 112.0(7) yes
N16 . C188 . H1881 . 108.9 no
C189 . C188 . H1881 . 108.8 no
N16 . C188 . H1882 . 108.8 no
C189 . C188 . H1882 . 108.8 no
H1881 . C188 . H1882 . 109.5 no
C188 . C189 . C190 . 112.1(8) yes
C188 . C189 . H1891 . 108.8 no
C190 . C189 . H1891 . 108.8 no
C188 . C189 . H1892 . 108.8 no
C190 . C189 . H1892 . 108.8 no
H1891 . C189 . H1892 . 109.5 no
C189 . C190 . C191 . 108.1(7) yes
C189 . C190 . H1901 . 109.8 no
C191 . C190 . H1901 . 109.8 no
C189 . C190 . H1902 . 109.8 no
C191 . C190 . H1902 . 109.8 no
H1901 . C190 . H1902 . 109.5 no
C190 . C191 . C192 . 111.3(9) yes
C190 . C191 . H1911 . 109.0 no
C192 . C191 . H1911 . 109.0 no
C190 . C191 . H1912 . 109.0 no
C192 . C191 . H1912 . 109.0 no
H1911 . C191 . H1912 . 109.5 no
C191 . C192 . N16 . 111.0(8) yes
C191 . C192 . H1921 . 109.1 no
N16 . C192 . H1921 . 109.1 no
C191 . C192 . H1922 . 109.1 no
N16 . C192 . H1922 . 109.1 no
H1921 . C192 . H1922 . 109.5 no

loop_
_geom_bond_atom_site_label_1
_geom_bond_site_symmetry_1
_geom_bond_atom_site_label_2
_geom_bond_site_symmetry_2
_geom_bond_distance
_geom_bond_publ_flag
Ni1 . O1 . 1.833(5) yes
Ni1 . O2 . 1.827(5) yes
Ni1 . N1 . 1.860(5) yes
Ni1 . N2 . 1.853(5) yes
Ni2 . O5 . 1.836(4) yes
Ni2 . O6 . 1.842(4) yes
Ni2 . N5 . 1.874(5) yes
Ni2 . N6 . 1.861(5) yes
Ni3 . O9 . 1.828(5) yes
Ni3 . O10 . 1.841(5) yes
Ni3 . N9 . 1.870(5) yes
Ni3 . N10 . 1.859(5) yes
Ni4 . O13 . 1.843(4) yes
Ni4 . O14 . 1.835(4) yes
Ni4 . N13 . 1.858(5) yes
Ni4 . N14 . 1.869(5) yes
O1 . C1 . 1.288(8) yes
O2 . C16 . 1.277(8) yes
O3 . C22 . 1.356(8) yes
O3 . C23 . 1.447(8) yes
O4 . C35 . 1.367(8) yes
O4 . C36 . 1.415(8) yes
O5 . C51 . 1.298(8) yes
O6 . C66 . 1.294(8) yes
O7 . C72 . 1.365(8) yes
O7 . C73 . 1.450(8) yes
O8 . C85 . 1.360(8) yes
O8 . C86 . 1.454(8) yes
O9 . C101 . 1.292(8) yes
O10 . C116 . 1.299(8) yes
O11 . C122 . 1.358(10) yes
O11 . C123 . 1.435(9) yes
O12 . C135 . 1.357(9) yes
O12 . C136 . 1.430(9) yes
O13 . C151 . 1.292(8) yes
O14 . C166 . 1.295(8) yes
O15 . C172 . 1.321(10) yes
O15 . C173 . 1.468(9) yes
O16 . C185 . 1.351(9) yes
O16 . C186 . 1.436(9) yes
N1 . C7 . 1.275(8) yes
N1 . C8 . 1.499(7) yes
N2 . C9 . 1.491(7) yes
N2 . C10 . 1.299(8) yes
N3 . C24 . 1.490(11) yes
N3 . C25 . 1.395(12) yes
N3 . C29 . 1.489(11) yes
N4 . C37 . 1.461(9) yes
N4 . C38 . 1.469(9) yes
N4 . C42 . 1.463(9) yes
N5 . C57 . 1.297(8) yes
N5 . C58 . 1.477(8) yes
N6 . C59 . 1.475(8) yes
N6 . C60 . 1.279(8) yes
N7 . C74 . 1.480(10) yes
N7 . C75 . 1.472(9) yes
N7 . C79 . 1.463(9) yes
N8 . C87 . 1.488(11) yes
N8 . C88 . 1.439(11) yes
N8 . C92 . 1.514(12) yes
N9 . C107 . 1.304(8) yes
N9 . C108 . 1.473(8) yes
N10 . C109 . 1.481(8) yes
N10 . C110 . 1.299(8) yes
N11 . C124 . 1.475(10) yes
N11 . C125 . 1.455(9) yes
N11 . C129 . 1.461(10) yes
N12 . C137 . 1.485(11) yes
N12 . C138 . 1.455(9) yes
N12 . C142 . 1.470(10) yes
N13 . C157 . 1.302(8) yes
N13 . C158 . 1.496(8) yes
N14 . C159 . 1.469(8) yes
N14 . C160 . 1.290(8) yes
N15 . C174 . 1.453(11) yes
N15 . C175 . 1.479(11) yes
N15 . C179 . 1.433(12) yes
N16 . C187 . 1.478(9) yes
N16 . C188 . 1.451(10) yes
N16 . C192 . 1.459(10) yes
C1 . C2 . 1.434(9) yes
C1 . C6 . 1.429(9) yes
C2 . C3 . 1.345(10) yes
C2 . H21 . 0.950 no
C3 . C4 . 1.387(11) yes
C3 . H31 . 0.950 no
C4 . C5 . 1.389(10) yes
C4 . H41 . 0.950 no
C5 . C6 . 1.404(10) yes
C5 . H51 . 0.950 no
C6 . C7 . 1.468(8) yes
C7 . C17 . 1.498(8) yes
C8 . C9 . 1.521(8) yes
C8 . H81 . 0.950 no
C8 . H82 . 0.950 no
C9 . H91 . 0.950 no
C9 . H92 . 0.950 no
C10 . C11 . 1.455(9) yes
C10 . C30 . 1.519(9) yes
C11 . C12 . 1.409(9) yes
C11 . C16 . 1.436(9) yes
C12 . C13 . 1.370(10) yes
C12 . H121 . 0.950 no
C13 . C14 . 1.393(11) yes
C13 . H131 . 0.950 no
C14 . C15 . 1.346(10) yes
C14 . H141 . 0.950 no
C15 . C16 . 1.418(9) yes
C15 . H151 . 0.950 no
C17 . C18 . 1.382(9) yes
C17 . C22 . 1.402(9) yes
C18 . C19 . 1.393(10) yes
C18 . H181 . 0.950 no
C19 . C20 . 1.389(11) yes
C19 . H191 . 0.950 no
C20 . C21 . 1.375(11) yes
C20 . H201 . 0.950 no
C21 . C22 . 1.386(9) yes
C21 . H211 . 0.950 no
C23 . C24 . 1.458(11) yes
C23 . H231 . 0.950 no
C23 . H232 . 0.950 no
C24 . H241 . 0.950 no
C24 . H242 . 0.950 no
C25 . C26 . 1.464(14) yes
C25 . H251 . 0.950 no
C25 . H252 . 0.950 no
C26 . C27 . 1.541(13) yes
C26 . H261 . 0.950 no
C26 . H262 . 0.950 no
C27 . C28 . 1.463(14) yes
C27 . H271 . 0.950 no
C27 . H272 . 0.950 no
C28 . C29 . 1.517(15) yes
C28 . H281 . 0.950 no
C28 . H282 . 0.950 no
C29 . H291 . 0.950 no
C29 . H292 . 0.950 no
C30 . C31 . 1.391(9) yes
C30 . C35 . 1.389(9) yes
C31 . C32 . 1.382(10) yes
C31 . H311 . 0.950 no
C32 . C33 . 1.376(11) yes
C32 . H321 . 0.950 no
C33 . C34 . 1.402(10) yes
C33 . H331 . 0.950 no
C34 . C35 . 1.387(9) yes
C34 . H341 . 0.950 no
C36 . C37 . 1.509(10) yes
C36 . H361 . 0.950 no
C36 . H362 . 0.950 no
C37 . H371 . 0.950 no
C37 . H372 . 0.950 no
C38 . C39 . 1.519(10) yes
C38 . H381 . 0.950 no
C38 . H382 . 0.950 no
C39 . C40 . 1.499(12) yes
C39 . H391 . 0.950 no
C39 . H392 . 0.950 no
C40 . C41 . 1.518(11) yes
C40 . H401 . 0.950 no
C40 . H402 . 0.950 no
C41 . C42 . 1.518(11) yes
C41 . H411 . 0.950 no
C41 . H412 . 0.950 no
C42 . H421 . 0.950 no
C42 . H422 . 0.950 no
C51 . C52 . 1.410(9) yes
C51 . C56 . 1.443(10) yes
C52 . C53 . 1.346(10) yes
C52 . H521 . 0.950 no
C53 . C54 . 1.388(11) yes
C53 . H531 . 0.950 no
C54 . C55 . 1.383(10) yes
C54 . H541 . 0.950 no
C55 . C56 . 1.415(9) yes
C55 . H551 . 0.950 no
C56 . C57 . 1.442(9) yes
C57 . C67 . 1.507(9) yes
C58 . C59 . 1.508(9) yes
C58 . H581 . 0.950 no
C58 . H582 . 0.950 no
C59 . H591 . 0.950 no
C59 . H592 . 0.950 no
C60 . C61 . 1.464(9) yes
C60 . C80 . 1.508(8) yes
C61 . C62 . 1.412(9) yes
C61 . C66 . 1.424(8) yes
C62 . C63 . 1.362(10) yes
C62 . H621 . 0.950 no
C63 . C64 . 1.393(10) yes
C63 . H631 . 0.950 no
C64 . C65 . 1.358(10) yes
C64 . H641 . 0.950 no
C65 . C66 . 1.422(9) yes
C65 . H651 . 0.950 no
C67 . C68 . 1.388(9) yes
C67 . C72 . 1.394(9) yes
C68 . C69 . 1.407(11) yes
C68 . H681 . 0.950 no
C69 . C70 . 1.378(12) yes
C69 . H691 . 0.950 no
C70 . C71 . 1.380(12) yes
C70 . H701 . 0.950 no
C71 . C72 . 1.403(10) yes
C71 . H711 . 0.950 no
C73 . C74 . 1.502(11) yes
C73 . H731 . 0.950 no
C73 . H732 . 0.950 no
C74 . H741 . 0.950 no
C74 . H742 . 0.950 no
C75 . C76 . 1.516(12) yes
C75 . H751 . 0.950 no
C75 . H752 . 0.950 no
C76 . C77 . 1.501(13) yes
C76 . H761 . 0.950 no
C76 . H762 . 0.950 no
C77 . C78 . 1.514(11) yes
C77 . H771 . 0.950 no
C77 . H772 . 0.950 no
C78 . C79 . 1.525(11) yes
C78 . H781 . 0.950 no
C78 . H782 . 0.950 no
C79 . H791 . 0.950 no
C79 . H792 . 0.950 no
C80 . C81 . 1.392(10) yes
C80 . C85 . 1.393(9) yes
C81 . C82 . 1.391(10) yes
C81 . H811 . 0.950 no
C82 . C83 . 1.375(12) yes
C82 . H821 . 0.950 no
C83 . C84 . 1.374(11) yes
C83 . H831 . 0.950 no
C84 . C85 . 1.403(9) yes
C84 . H841 . 0.950 no
C86 . C87 . 1.467(12) yes
C86 . H861 . 0.950 no
C86 . H862 . 0.950 no
C87 . H871 . 0.950 no
C87 . H872 . 0.950 no
C88 . C89 . 1.494(14) yes
C88 . H881 . 0.950 no
C88 . H882 . 0.950 no
C89 . C90 . 1.522(15) yes
C89 . H891 . 0.950 no
C89 . H892 . 0.950 no
C90 . C91 . 1.473(14) yes
C90 . H901 . 0.950 no
C90 . H902 . 0.950 no
C91 . C92 . 1.484(15) yes
C91 . H911 . 0.950 no
C91 . H912 . 0.950 no
C92 . H921 . 0.950 no
C92 . H922 . 0.950 no
C101 . C102 . 1.416(9) yes
C101 . C106 . 1.420(9) yes
C102 . C103 . 1.351(10) yes
C102 . H1021 . 0.950 no
C103 . C104 . 1.389(11) yes
C103 . H1031 . 0.950 no
C104 . C105 . 1.354(10) yes
C104 . H1041 . 0.950 no
C105 . C106 . 1.405(9) yes
C105 . H1051 . 0.950 no
C106 . C107 . 1.443(9) yes
C107 . C117 . 1.512(9) yes
C108 . C109 . 1.473(10) yes
C108 . H1081 . 0.950 no
C108 . H1082 . 0.950 no
C109 . H1091 . 0.950 no
C109 . H1092 . 0.950 no
C110 . C111 . 1.442(9) yes
C110 . C130 . 1.511(9) yes
C111 . C112 . 1.405(9) yes
C111 . C116 . 1.413(9) yes
C112 . C113 . 1.372(10) yes
C112 . H1121 . 0.950 no
C113 . C114 . 1.383(11) yes
C113 . H1131 . 0.950 no
C114 . C115 . 1.356(10) yes
C114 . H1141 . 0.950 no
C115 . C116 . 1.427(9) yes
C115 . H1151 . 0.950 no
C117 . C118 . 1.398(11) yes
C117 . C122 . 1.396(11) yes
C118 . C119 . 1.405(12) yes
C118 . H1181 . 0.950 no
C119 . C120 . 1.387(14) yes
C119 . H1191 . 0.950 no
C120 . C121 . 1.377(14) yes
C120 . H1201 . 0.950 no
C121 . C122 . 1.417(10) yes
C121 . H1211 . 0.950 no
C123 . C124 . 1.511(12) yes
C123 . H1231 . 0.950 no
C123 . H1232 . 0.950 no
C124 . H1241 . 0.950 no
C124 . H1242 . 0.950 no
C125 . C126 . 1.512(11) yes
C125 . H1251 . 0.950 no
C125 . H1252 . 0.950 no
C126 . C127 . 1.526(12) yes
C126 . H1261 . 0.950 no
C126 . H1262 . 0.950 no
C127 . C128 . 1.473(12) yes
C127 . H1271 . 0.950 no
C127 . H1272 . 0.950 no
C128 . C129 . 1.498(13) yes
C128 . H1281 . 0.950 no
C128 . H1282 . 0.950 no
C129 . H1291 . 0.950 no
C129 . H1292 . 0.950 no
C130 . C131 . 1.385(11) yes
C130 . C135 . 1.365(10) yes
C131 . C132 . 1.390(10) yes
C131 . H1311 . 0.950 no
C132 . C133 . 1.357(13) yes
C132 . H1321 . 0.950 no
C133 . C134 . 1.373(13) yes
C133 . H1331 . 0.950 no
C134 . C135 . 1.412(10) yes
C134 . H1341 . 0.950 no
C136 . C137 . 1.517(12) yes
C136 . H1361 . 0.950 no
C136 . H1362 . 0.950 no
C137 . H1371 . 0.950 no
C137 . H1372 . 0.950 no
C138 . C139 . 1.486(13) yes
C138 . H1381 . 0.950 no
C138 . H1382 . 0.950 no
C139 . C140 . 1.519(13) yes
C139 . H1391 . 0.950 no
C139 . H1392 . 0.950 no
C140 . C141 . 1.505(13) yes
C140 . H1401 . 0.950 no
C140 . H1402 . 0.950 no
C141 . C142 . 1.510(14) yes
C141 . H1411 . 0.950 no
C141 . H1412 . 0.950 no
C142 . H1421 . 0.950 no
C142 . H1422 . 0.950 no
C151 . C152 . 1.417(9) yes
C151 . C156 . 1.409(9) yes
C152 . C153 . 1.363(10) yes
C152 . H1521 . 0.950 no
C153 . C154 . 1.394(10) yes
C153 . H1531 . 0.950 no
C154 . C155 . 1.382(9) yes
C154 . H1541 . 0.950 no
C155 . C156 . 1.411(9) yes
C155 . H1551 . 0.950 no
C156 . C157 . 1.448(9) yes
C157 . C167 . 1.529(9) yes
C158 . C159 . 1.498(9) yes
C158 . H1581 . 0.950 no
C158 . H1582 . 0.950 no
C159 . H1591 . 0.950 no
C159 . H1592 . 0.950 no
C160 . C161 . 1.453(9) yes
C160 . C180 . 1.508(9) yes
C161 . C162 . 1.412(10) yes
C161 . C166 . 1.430(9) yes
C162 . C163 . 1.352(11) yes
C162 . H1621 . 0.950 no
C163 . C164 . 1.391(11) yes
C163 . H1631 . 0.950 no
C164 . C165 . 1.348(10) yes
C164 . H1641 . 0.950 no
C165 . C166 . 1.421(9) yes
C165 . H1651 . 0.950 no
C167 . C168 . 1.362(11) yes
C167 . C172 . 1.411(11) yes
C168 . C169 . 1.443(12) yes
C168 . H1681 . 0.950 no
C169 . C170 . 1.356(13) yes
C169 . H1691 . 0.950 no
C170 . C171 . 1.379(13) yes
C170 . H1701 . 0.950 no
C171 . C172 . 1.399(10) yes
C171 . H1711 . 0.950 no
C173 . C174 . 1.457(12) yes
C173 . H1731 . 0.950 no
C173 . H1732 . 0.950 no
C174 . H1741 . 0.950 no
C174 . H1742 . 0.950 no
C175 . C176 . 1.526(14) yes
C175 . H1751 . 0.950 no
C175 . H1752 . 0.950 no
C176 . C177 . 1.534(15) yes
C176 . H1761 . 0.950 no
C176 . H1762 . 0.950 no
C177 . C178 . 1.484(18) yes
C177 . H1771 . 0.950 no
C177 . H1772 . 0.950 no
C178 . C179 . 1.519(16) yes
C178 . H1781 . 0.950 no
C178 . H1782 . 0.950 no
C179 . H1791 . 0.950 no
C179 . H1792 . 0.950 no
C180 . C181 . 1.377(10) yes
C180 . C185 . 1.390(10) yes
C181 . C182 . 1.400(10) yes
C181 . H1811 . 0.950 no
C182 . C183 . 1.380(12) yes
C182 . H1821 . 0.950 no
C183 . C184 . 1.383(12) yes
C183 . H1831 . 0.950 no
C184 . C185 . 1.401(9) yes
C184 . H1841 . 0.950 no
C186 . C187 . 1.515(12) yes
C186 . H1861 . 0.950 no
C186 . H1862 . 0.950 no
C187 . H1871 . 0.950 no
C187 . H1872 . 0.950 no
C188 . C189 . 1.504(12) yes
C188 . H1881 . 0.950 no
C188 . H1882 . 0.950 no
C189 . C190 . 1.496(11) yes
C189 . H1891 . 0.950 no
C189 . H1892 . 0.950 no
C190 . C191 . 1.504(12) yes
C190 . H1901 . 0.950 no
C190 . H1902 . 0.950 no
C191 . C192 . 1.524(14) yes
C191 . H1911 . 0.950 no
C191 . H1912 . 0.950 no
C192 . H1921 . 0.950 no
C192 . H1922 . 0.950 no

loop_
_geom_contact_atom_site_label_1
_geom_contact_atom_site_label_2
_geom_contact_distance
_geom_contact_site_symmetry_1
_geom_contact_site_symmetry_2
_geom_contact_publ_flag
Ni1 C142 3.649(9) . 1_455 no
Ni2 C178 3.891(17) . 1_554 no
Ni2 C179 3.552(11) . 1_554 no
Ni3 C24 3.503(11) . 1_655 no
Ni4 C88 3.777(10) . 1_556 no
O1 O2 2.456(7) . . no
O1 N1 2.685(7) . . no
O1 C142 3.333(11) . 1_455 no
O1 C7 2.937(8) . . no
O2 C10 2.904(8) . . no
O2 O1 2.456(7) . . no
O2 N2 2.689(7) . . no
O3 N3 2.930(10) . . no
O3 C8 3.110(7) . . no
O3 N1 3.111(7) . . no
O4 N2 3.144(7) . . no
O4 C42 3.299(10) . . no
O4 N4 2.994(8) . . no
O4 C9 3.133(7) . . no
O5 N5 2.720(7) . . no
O5 O6 2.468(7) . . no
O5 C57 2.926(8) . . no
O6 C179 3.247(13) . 1_554 no
O6 C60 2.921(8) . . no
O6 N6 2.697(6) . . no
O6 C125 3.262(12) . 2_766 no
O7 N7 3.008(8) . . no
O7 C58 3.120(9) . . no
O7 C79 3.235(10) . . no
O7 N5 3.136(7) . . no
O8 C59 3.069(9) . . no
O8 C173 3.348(11) . 1_554 no
O8 N8 3.032(10) . . no
O8 N6 3.086(7) . . no
O9 N9 2.690(7) . . no
O9 C107 2.911(9) . . no
O9 O10 2.479(8) . . no
O10 C110 2.919(8) . . no
O10 C75 3.400(10) . 2_666 no
O10 N10 2.695(7) . . no
O10 C24 3.378(12) . 1_655 no
O11 C108 3.047(10) . . no
O11 N11 2.953(8) . . no
O11 N9 3.046(8) . . no
O12 C109 3.096(10) . . no
O12 N10 3.149(8) . . no
O12 N12 2.985(9) . . no
O13 O14 2.483(8) . . no
O13 N13 2.694(7) . . no
O13 C157 2.914(8) . . no
O14 C88 3.352(12) . 1_556 no
O14 C160 2.921(8) . . no
O14 N14 2.702(7) . . no
O15 N13 3.167(8) . . no
O15 C158 3.243(10) . . no
O15 N15 3.003(10) . . no
O15 C86 3.360(10) . 1_556 no
O16 N14 3.057(8) . . no
O16 C34 3.321(10) . 2_576 no
O16 N16 2.932(8) . . no
O16 C159 3.068(10) . . no
N1 C1 2.860(8) . . no
N1 N2 2.596(7) . . no
N1 C9 2.429(8) . . no
N2 C8 2.428(9) . . no
N2 C16 2.892(9) . . no
N5 C59 2.409(10) . . no
N5 N6 2.598(8) . . no
N5 C51 2.917(9) . . no
N6 C66 2.867(8) . . no
N6 C58 2.413(9) . . no
N8 C59 3.426(11) . . no
N9 C109 2.388(10) . . no
N9 N10 2.597(8) . . no
N9 C101 2.879(9) . . no
N10 C108 2.402(10) . . no
N10 C116 2.869(9) . . no
N13 C159 2.400(10) . . no
N13 C151 2.884(9) . . no
N13 N14 2.591(8) . . no
N14 C166 2.890(8) . . no
N14 C158 2.398(10) . . no
C1 C192 3.436(12) . 2_676 no
C2 C192 3.547(13) . 2_676 no
C5 C18 3.232(11) . . no
C8 C22 3.212(9) . . no
C9 C35 3.162(10) . . no
C12 C31 3.257(11) . . no
C23 C116 3.586(11) . 1_455 no
C24 C116 3.553(13) . 1_455 no
C33 C186 3.578(12) . 2_576 no
C36 C166 3.421(10) . 2_576 no
C52 C123 3.599(12) . 2_766 no
C55 C68 3.206(11) . . no
C58 C72 3.181(11) . . no
C59 C85 3.175(11) . . no
C62 C81 3.252(10) . . no
C65 C125 3.530(13) . 2_766 no
C66 C125 3.408(13) . 2_766 no
C84 C87 3.391(14) . . no
C86 C151 3.445(11) . 1_554 no
C86 C156 3.558(11) . 1_554 no
C88 C166 3.480(13) . 1_554 no
C103 C120 3.559(14) . 2_766 no
C104 C105 3.590(12) . 2_766 no
C105 C118 3.288(12) . . no
C105 C105 3.573(12) . 2_766 no
C108 C122 3.090(12) . . no
C109 C135 3.138(12) . . no
C112 C131 3.304(11) . . no
C125 Ni2 4.104(10) . 2_766 no
C155 C168 3.378(11) . . no
C158 C168 3.531(12) . . no
C158 C172 3.153(12) . . no
C159 C185 3.131(12) . . no
C162 C181 3.239(11) . . no
C171 C174 3.355(14) . . no
C176 C181 3.401(15) . . no
C182 C182 3.472(15) . 2_677 no

loop_
_geom_torsion_atom_site_label_1
_geom_torsion_atom_site_label_2
_geom_torsion_atom_site_label_3
_geom_torsion_atom_site_label_4
_geom_torsion
_geom_torsion_site_symmetry_1
_geom_torsion_site_symmetry_2
_geom_torsion_site_symmetry_3
_geom_torsion_site_symmetry_4
_geom_torsion_publ_flag
O2 Ni1 O1 C1 176.8(6) . . . . no
N1 Ni1 O1 C1 -7.5(6) . . . . no
O1 Ni1 O2 C16 -178.8(7) . . . . no
N2 Ni1 O2 C16 -2.0(7) . . . . no
O1 Ni1 N1 C7 7.5(6) . . . . no
O1 Ni1 N1 C8 -167.2(4) . . . . no
N2 Ni1 N1 C7 -169.5(6) . . . . no
N2 Ni1 N1 C8 15.8(4) . . . . no
O2 Ni1 N2 C9 -176.5(4) . . . . no
O2 Ni1 N2 C10 -1.3(6) . . . . no
N1 Ni1 N2 C9 7.7(4) . . . . no
N1 Ni1 N2 C10 -177.2(6) . . . . no
O5 Ni2 N5 C57 1.7(6) . . . . no
O5 Ni2 N5 C58 -175.9(5) . . . . no
N6 Ni2 N5 C57 -175.3(6) . . . . no
N6 Ni2 N5 C58 7.1(5) . . . . no
O6 Ni2 N6 C59 -165.8(5) . . . . no
O6 Ni2 N6 C60 10.9(6) . . . . no
N5 Ni2 N6 C59 16.2(5) . . . . no
N5 Ni2 N6 C60 -167.2(6) . . . . no
O6 Ni2 O5 C51 178.3(7) . . . . no
N5 Ni2 O5 C51 -3.7(7) . . . . no
O5 Ni2 O6 C66 173.2(6) . . . . no
N6 Ni2 O6 C66 -10.0(6) . . . . no
O10 Ni3 N10 C109 -176.0(5) . . . . no
O10 Ni3 N10 C110 0.5(7) . . . . no
N10 Ni3 N9 C108 16.7(5) . . . . no
N9 Ni3 N10 C110 -177.4(6) . . . . no
O10 Ni3 O9 C101 169.1(6) . . . . no
N9 Ni3 O9 C101 -13.1(6) . . . . no
O9 Ni3 O10 C116 -172.7(6) . . . . no
N10 Ni3 O10 C116 3.9(6) . . . . no
O9 Ni3 N9 C107 7.1(6) . . . . no
O9 Ni3 N9 C108 -166.7(4) . . . . no
N10 Ni3 N9 C107 -169.5(6) . . . . no
N9 Ni3 N10 C109 6.0(5) . . . . no
N14 Ni4 O14 C166 -17.0(5) . . . . no
O13 Ni4 N13 C157 -1.1(6) . . . . no
O13 Ni4 O14 C166 165.3(5) . . . . no
N14 Ni4 N13 C157 -178.8(6) . . . . no
N14 Ni4 N13 C158 8.8(5) . . . . no
O13 Ni4 N13 C158 -173.5(4) . . . . no
N13 Ni4 N14 C159 16.2(4) . . . . no
N13 Ni4 O13 C151 1.0(6) . . . . no
O14 Ni4 N14 C160 7.3(6) . . . . no
N13 Ni4 N14 C160 -169.2(6) . . . . no
O14 Ni4 N14 C159 -167.2(4) . . . . no
O14 Ni4 O13 C151 -175.5(6) . . . . no
Ni1 O1 C1 C2 -176.5(5) . . . . no
Ni1 O1 C1 C6 2.2(10) . . . . no
Ni1 O2 C16 C11 4.8(11) . . . . no
Ni1 O2 C16 C15 -177.3(5) . . . . no
C23 O3 C22 C21 11.8(10) . . . . no
C23 O3 C22 C17 -169.0(6) . . . . no
C22 O3 C23 C24 153.0(7) . . . . no
C36 O4 C35 C34 -0.1(11) . . . . no
C35 O4 C36 C37 177.5(6) . . . . no
C36 O4 C35 C30 -179.6(7) . . . . no
Ni2 O5 C51 C56 4.7(11) . . . . no
Ni2 O5 C51 C52 -177.7(5) . . . . no
Ni2 O6 C66 C65 -175.6(5) . . . . no
Ni2 O6 C66 C61 4.3(11) . . . . no
C73 O7 C72 C67 -175.8(6) . . . . no
C72 O7 C73 C74 179.0(6) . . . . no
C73 O7 C72 C71 3.1(11) . . . . no
C86 O8 C85 C84 11.1(11) . . . . no
C85 O8 C86 C87 77.0(10) . . . . no
C86 O8 C85 C80 -168.6(7) . . . . no
Ni3 O9 C101 C102 -168.4(5) . . . . no
Ni3 O9 C101 C106 11.2(11) . . . . no
Ni3 O10 C116 C115 170.7(5) . . . . no
Ni3 O10 C116 C111 -5.9(11) . . . . no
C123 O11 C122 C121 10.6(12) . . . . no
C123 O11 C122 C117 -169.7(7) . . . . no
C122 O11 C123 C124 166.6(7) . . . . no
C135 O12 C136 C137 171.3(7) . . . . no
C136 O12 C135 C130 -171.3(8) . . . . no
C136 O12 C135 C134 8.1(12) . . . . no
Ni4 O13 C151 C152 175.2(5) . . . . no
Ni4 O13 C151 C156 -1.1(11) . . . . no
Ni4 O14 C166 C165 -164.1(5) . . . . no
Ni4 O14 C166 C161 16.3(9) . . . . no
C172 O15 C173 C174 78.8(10) . . . . no
C173 O15 C172 C171 6.0(13) . . . . no
C173 O15 C172 C167 -174.3(8) . . . . no
C186 O16 C185 C184 13.8(11) . . . . no
C186 O16 C185 C180 -167.3(7) . . . . no
C185 O16 C186 C187 168.8(7) . . . . no
Ni1 N1 C7 C17 -179.2(4) . . . . no
C8 N1 C7 C6 172.5(6) . . . . no
C8 N1 C7 C17 -4.8(9) . . . . no
Ni1 N1 C7 C6 -1.9(9) . . . . no
Ni1 N1 C8 C9 -34.6(7) . . . . no
C7 N1 C8 C9 149.9(6) . . . . no
C9 N2 C10 C11 176.6(6) . . . . no
Ni1 N2 C10 C11 1.8(9) . . . . no
Ni1 N2 C10 C30 -178.6(5) . . . . no
C10 N2 C9 C8 155.8(6) . . . . no
Ni1 N2 C9 C8 -28.6(7) . . . . no
C9 N2 C10 C30 -3.8(9) . . . . no
C29 N3 C25 C26 -67.8(12) . . . . no
C24 N3 C29 C28 -175.9(9) . . . . no
C24 N3 C25 C26 175.8(10) . . . . no
C25 N3 C24 C23 -78.1(11) . . . . no
C29 N3 C24 C23 165.2(8) . . . . no
C25 N3 C29 C28 63.9(11) . . . . no
C38 N4 C37 C36 -133.9(7) . . . . no
C42 N4 C37 C36 101.3(8) . . . . no
C42 N4 C38 C39 -59.9(8) . . . . no
C38 N4 C42 C41 61.6(8) . . . . no
C37 N4 C42 C41 -172.6(7) . . . . no
C37 N4 C38 C39 173.9(6) . . . . no
Ni2 N5 C57 C67 177.5(5) . . . . no
C58 N5 C57 C67 -5.1(10) . . . . no
Ni2 N5 C58 C59 -28.0(7) . . . . no
C58 N5 C57 C56 176.8(7) . . . . no
C57 N5 C58 C59 154.2(7) . . . . no
Ni2 N5 C57 C56 -0.6(10) . . . . no
Ni2 N6 C60 C80 177.5(5) . . . . no
C60 N6 C59 C58 147.8(6) . . . . no
C59 N6 C60 C61 170.7(6) . . . . no
Ni2 N6 C60 C61 -5.7(9) . . . . no
C59 N6 C60 C80 -6.2(9) . . . . no
Ni2 N6 C59 C58 -35.2(7) . . . . no
C74 N7 C79 C78 -175.3(6) . . . . no
C75 N7 C79 C78 61.8(8) . . . . no
C79 N7 C75 C76 -61.2(8) . . . . no
C79 N7 C74 C73 96.2(8) . . . . no
C75 N7 C74 C73 -141.2(7) . . . . no
C74 N7 C75 C76 174.3(7) . . . . no
C92 N8 C87 C86 -158.7(9) . . . . no
C88 N8 C92 C91 -57.9(12) . . . . no
C92 N8 C88 C89 59.4(11) . . . . no
C88 N8 C87 C86 82.0(11) . . . . no
C87 N8 C92 C91 178.2(9) . . . . no
C87 N8 C88 C89 177.3(8) . . . . no
Ni3 N9 C107 C106 0.9(11) . . . . no
Ni3 N9 C108 C109 -35.5(6) . . . . no
C108 N9 C107 C106 174.1(7) . . . . no
C108 N9 C107 C117 -5.2(10) . . . . no
C107 N9 C108 C109 150.1(7) . . . . no
Ni3 N9 C107 C117 -178.5(5) . . . . no
Ni3 N10 C109 C108 -27.3(7) . . . . no
C109 N10 C110 C111 173.3(7) . . . . no
Ni3 N10 C110 C130 173.9(5) . . . . no
Ni3 N10 C110 C111 -3.0(11) . . . . no
C110 N10 C109 C108 155.8(7) . . . . no
C109 N10 C110 C130 -9.9(10) . . . . no
C125 N11 C129 C128 58.4(11) . . . . no
C129 N11 C124 C123 163.4(7) . . . . no
C129 N11 C125 C126 -58.7(10) . . . . no
C124 N11 C129 C128 178.6(7) . . . . no
C125 N11 C124 C123 -76.1(8) . . . . no
C124 N11 C125 C126 -179.0(7) . . . . no
C142 N12 C138 C139 -57.7(10) . . . . no
C138 N12 C137 C136 -60.9(9) . . . . no
C137 N12 C138 C139 -179.2(7) . . . . no
C138 N12 C142 C141 58.8(10) . . . . no
C137 N12 C142 C141 -178.3(8) . . . . no
C142 N12 C137 C136 177.5(7) . . . . no
Ni4 N13 C158 C159 -30.8(7) . . . . no
C157 N13 C158 C159 155.9(7) . . . . no
C158 N13 C157 C156 173.1(7) . . . . no
Ni4 N13 C157 C156 1.2(11) . . . . no
C158 N13 C157 C167 -2.5(10) . . . . no
Ni4 N13 C157 C167 -174.4(5) . . . . no
C159 N14 C160 C161 177.3(6) . . . . no
Ni4 N14 C160 C161 3.3(9) . . . . no
C159 N14 C160 C180 -4.0(9) . . . . no
Ni4 N14 C159 C158 -37.1(6) . . . . no
C160 N14 C159 C158 147.8(6) . . . . no
Ni4 N14 C160 C180 -178.0(5) . . . . no
C175 N15 C174 C173 -163.4(8) . . . . no
C174 N15 C175 C176 176.7(8) . . . . no
C175 N15 C179 C178 61.1(12) . . . . no
C179 N15 C174 C173 77.3(11) . . . . no
C179 N15 C175 C176 -63.1(11) . . . . no
C174 N15 C179 C178 -179.3(9) . . . . no
C187 N16 C188 C189 178.6(7) . . . . no
C188 N16 C192 C191 -58.0(10) . . . . no
C192 N16 C188 C189 57.6(10) . . . . no
C192 N16 C187 C186 -74.4(8) . . . . no
C188 N16 C187 C186 164.6(7) . . . . no
C187 N16 C192 C191 -179.4(7) . . . . no
C2 C1 C6 C5 0.6(11) . . . . no
C6 C1 C2 C3 -1.6(11) . . . . no
O1 C1 C6 C7 6.3(11) . . . . no
O1 C1 C2 C3 177.2(7) . . . . no
C2 C1 C6 C7 -175.1(6) . . . . no
O1 C1 C6 C5 -178.1(7) . . . . no
C1 C2 C3 C4 0.5(13) . . . . no
C2 C3 C4 C5 1.7(12) . . . . no
C3 C4 C5 C6 -2.7(12) . . . . no
C4 C5 C6 C1 1.5(12) . . . . no
C4 C5 C6 C7 177.2(7) . . . . no
C5 C6 C7 N1 178.1(7) . . . . no
C1 C6 C7 C17 171.1(6) . . . . no
C5 C6 C7 C17 -4.5(10) . . . . no
C1 C6 C7 N1 -6.3(10) . . . . no
C6 C7 C17 C22 -100.6(7) . . . . no
N1 C7 C17 C18 -104.5(8) . . . . no
N1 C7 C17 C22 76.8(8) . . . . no
C6 C7 C17 C18 78.1(8) . . . . no
N1 C8 C9 N2 39.7(7) . . . . no
C30 C10 C11 C16 -178.7(7) . . . . no
C30 C10 C11 C12 1.2(10) . . . . no
C11 C10 C30 C31 74.7(9) . . . . no
N2 C10 C30 C31 -104.9(8) . . . . no
N2 C10 C30 C35 75.3(9) . . . . no
N2 C10 C11 C12 -179.2(7) . . . . no
N2 C10 C11 C16 0.9(10) . . . . no
C11 C10 C30 C35 -105.1(8) . . . . no
C10 C11 C16 C15 177.8(7) . . . . no
C12 C11 C16 C15 -2.1(11) . . . . no
C16 C11 C12 C13 1.5(12) . . . . no
C10 C11 C16 O2 -4.3(12) . . . . no
C10 C11 C12 C13 -178.4(7) . . . . no
C12 C11 C16 O2 175.8(7) . . . . no
C11 C12 C13 C14 1.0(12) . . . . no
C12 C13 C14 C15 -2.7(12) . . . . no
C13 C14 C15 C16 2.0(13) . . . . no
C14 C15 C16 O2 -177.6(8) . . . . no
C14 C15 C16 C11 0.5(12) . . . . no
C22 C17 C18 C19 1.8(11) . . . . no
C7 C17 C22 C21 176.0(6) . . . . no
C7 C17 C18 C19 -176.9(7) . . . . no
C7 C17 C22 O3 -3.2(8) . . . . no
C18 C17 C22 C21 -2.6(10) . . . . no
C18 C17 C22 O3 178.2(6) . . . . no
C17 C18 C19 C20 -1.1(12) . . . . no
C18 C19 C20 C21 1.3(12) . . . . no
C19 C20 C21 C22 -2.2(12) . . . . no
C20 C21 C22 O3 -178.1(7) . . . . no
C20 C21 C22 C17 2.8(11) . . . . no
O3 C23 C24 N3 -67.3(10) . . . . no
N3 C25 C26 C27 62.5(13) . . . . no
C25 C26 C27 C28 -52.0(13) . . . . no
C26 C27 C28 C29 50.5(14) . . . . no
C27 C28 C29 N3 -57.4(13) . . . . no
C35 C30 C31 C32 -1.1(12) . . . . no
C10 C30 C35 O4 0.1(11) . . . . no
C10 C30 C31 C32 179.1(7) . . . . no
C10 C30 C35 C34 -179.4(7) . . . . no
C31 C30 C35 C34 0.7(12) . . . . no
C31 C30 C35 O4 -179.8(7) . . . . no
C30 C31 C32 C33 0.2(13) . . . . no
C31 C32 C33 C34 1.1(13) . . . . no
C32 C33 C34 C35 -1.5(12) . . . . no
C33 C34 C35 O4 -178.9(7) . . . . no
C33 C34 C35 C30 0.6(12) . . . . no
O4 C36 C37 N4 -71.7(8) . . . . no
N4 C38 C39 C40 55.2(9) . . . . no
C38 C39 C40 C41 -51.3(9) . . . . no
C39 C40 C41 C42 52.4(9) . . . . no
C40 C41 C42 N4 -57.7(9) . . . . no
C52 C51 C56 C57 179.7(7) . . . . no
O5 C51 C52 C53 -176.5(8) . . . . no
O5 C51 C56 C57 -2.7(12) . . . . no
C56 C51 C52 C53 1.3(12) . . . . no
O5 C51 C56 C55 175.7(7) . . . . no
C52 C51 C56 C55 -1.9(11) . . . . no
C51 C52 C53 C54 0.4(13) . . . . no
C52 C53 C54 C55 -1.4(13) . . . . no
C53 C54 C55 C56 0.6(13) . . . . no
C54 C55 C56 C51 1.1(12) . . . . no
C54 C55 C56 C57 179.5(8) . . . . no
C55 C56 C57 N5 -177.8(7) . . . . no
C55 C56 C57 C67 4.1(11) . . . . no
C51 C56 C57 C67 -177.5(7) . . . . no
C51 C56 C57 N5 0.6(12) . . . . no
N5 C57 C67 C72 76.2(9) . . . . no
C56 C57 C67 C72 -105.6(8) . . . . no
N5 C57 C67 C68 -105.7(8) . . . . no
C56 C57 C67 C68 72.5(9) . . . . no
N5 C58 C59 N6 40.1(8) . . . . no
N6 C60 C80 C85 76.6(9) . . . . no
N6 C60 C80 C81 -105.3(8) . . . . no
N6 C60 C61 C66 -3.9(9) . . . . no
C80 C60 C61 C62 -4.4(9) . . . . no
C80 C60 C61 C66 173.1(6) . . . . no
C61 C60 C80 C81 77.6(8) . . . . no
C61 C60 C80 C85 -100.4(8) . . . . no
N6 C60 C61 C62 178.6(6) . . . . no
C66 C61 C62 C63 -0.5(11) . . . . no
C60 C61 C66 O6 4.6(11) . . . . no
C60 C61 C66 C65 -175.5(6) . . . . no
C60 C61 C62 C63 177.1(7) . . . . no
C62 C61 C66 C65 2.1(10) . . . . no
C62 C61 C66 O6 -177.8(7) . . . . no
C61 C62 C63 C64 -1.2(12) . . . . no
C62 C63 C64 C65 1.1(12) . . . . no
C63 C64 C65 C66 0.7(13) . . . . no
C64 C65 C66 C61 -2.3(12) . . . . no
C64 C65 C66 O6 177.7(7) . . . . no
C57 C67 C68 C69 -179.2(7) . . . . no
C68 C67 C72 C71 0.8(11) . . . . no
C68 C67 C72 O7 179.7(6) . . . . no
C57 C67 C72 O7 -2.3(10) . . . . no
C72 C67 C68 C69 -1.1(11) . . . . no
C57 C67 C72 C71 178.8(7) . . . . no
C67 C68 C69 C70 0.9(13) . . . . no
C68 C69 C70 C71 -0.4(14) . . . . no
C69 C70 C71 C72 0.1(14) . . . . no
C70 C71 C72 O7 -179.1(8) . . . . no
C70 C71 C72 C67 -0.3(12) . . . . no
O7 C73 C74 N7 -67.1(9) . . . . no
N7 C75 C76 C77 56.4(10) . . . . no
C75 C76 C77 C78 -52.1(11) . . . . no
C76 C77 C78 C79 52.5(10) . . . . no
C77 C78 C79 N7 -57.6(9) . . . . no
C60 C80 C85 C84 176.7(6) . . . . no
C60 C80 C85 O8 -3.6(10) . . . . no
C81 C80 C85 C84 -1.3(11) . . . . no
C85 C80 C81 C82 0.4(12) . . . . no
C81 C80 C85 O8 178.4(7) . . . . no
C60 C80 C81 C82 -177.7(7) . . . . no
C80 C81 C82 C83 1.0(12) . . . . no
C81 C82 C83 C84 -1.5(13) . . . . no
C82 C83 C84 C85 0.5(12) . . . . no
C83 C84 C85 O8 -178.8(7) . . . . no
C83 C84 C85 C80 0.9(11) . . . . no
O8 C86 C87 N8 68.0(11) . . . . no
N8 C88 C89 C90 -59.7(12) . . . . no
C88 C89 C90 C91 56.1(13) . . . . no
C89 C90 C91 C92 -56.0(13) . . . . no
C90 C91 C92 N8 57.5(13) . . . . no
O9 C101 C102 C103 -178.0(7) . . . . no
C106 C101 C102 C103 2.4(12) . . . . no
O9 C101 C106 C105 177.7(7) . . . . no
O9 C101 C106 C107 0.8(12) . . . . no
C102 C101 C106 C105 -2.8(11) . . . . no
C102 C101 C106 C107 -179.7(7) . . . . no
C101 C102 C103 C104 -0.3(13) . . . . no
C102 C103 C104 C105 -1.5(12) . . . . no
C103 C104 C105 C106 1.0(13) . . . . no
C104 C105 C106 C101 1.2(12) . . . . no
C104 C105 C106 C107 178.1(8) . . . . no
C105 C106 C107 N9 176.4(7) . . . . no
C105 C106 C107 C117 -4.2(11) . . . . no
C101 C106 C107 N9 -6.8(12) . . . . no
C101 C106 C107 C117 172.6(7) . . . . no
N9 C107 C117 C122 72.8(10) . . . . no
C106 C107 C117 C118 76.1(11) . . . . no
N9 C107 C117 C118 -104.6(9) . . . . no
C106 C107 C117 C122 -106.6(9) . . . . no
N9 C108 C109 N10 40.2(8) . . . . no
C130 C110 C111 C116 -175.2(7) . . . . no
C130 C110 C111 C112 8.3(11) . . . . no
N10 C110 C111 C112 -174.8(7) . . . . no
N10 C110 C111 C116 1.8(12) . . . . no
C111 C110 C130 C131 75.4(10) . . . . no
N10 C110 C130 C131 -101.6(9) . . . . no
N10 C110 C130 C135 77.1(11) . . . . no
C111 C110 C130 C135 -105.8(9) . . . . no
C110 C111 C116 O10 2.8(12) . . . . no
C110 C111 C112 C113 174.7(8) . . . . no
C116 C111 C112 C113 -1.9(12) . . . . no
C112 C111 C116 C115 2.8(11) . . . . no
C110 C111 C116 C115 -173.7(7) . . . . no
C112 C111 C116 O10 179.4(7) . . . . no
C111 C112 C113 C114 0.9(13) . . . . no
C112 C113 C114 C115 -0.9(15) . . . . no
C113 C114 C115 C116 1.9(14) . . . . no
C114 C115 C116 C111 -2.8(12) . . . . no
C114 C115 C116 O10 -179.7(8) . . . . no
C118 C117 C122 C121 -0.5(13) . . . . no
C107 C117 C122 O11 2.5(11) . . . . no
C107 C117 C118 C119 177.7(9) . . . . no
C122 C117 C118 C119 0.4(14) . . . . no
C107 C117 C122 C121 -177.8(8) . . . . no
C118 C117 C122 O11 179.9(8) . . . . no
C117 C118 C119 C120 -0.7(15) . . . . no
C118 C119 C120 C121 1.1(17) . . . . no
C119 C120 C121 C122 -1.1(16) . . . . no
C120 C121 C122 O11 -179.6(9) . . . . no
C120 C121 C122 C117 0.8(14) . . . . no
O11 C123 C124 N11 -71.2(8) . . . . no
N11 C125 C126 C127 57.2(10) . . . . no
C125 C126 C127 C128 -54.3(12) . . . . no
C126 C127 C128 C129 54.2(11) . . . . no
C127 C128 C129 N11 -57.2(11) . . . . no
C110 C130 C131 C132 178.6(9) . . . . no
C135 C130 C131 C132 -0.2(14) . . . . no
C110 C130 C135 O12 1.1(12) . . . . no
C110 C130 C135 C134 -178.3(8) . . . . no
C131 C130 C135 O12 179.9(8) . . . . no
C131 C130 C135 C134 0.4(13) . . . . no
C130 C131 C132 C133 0.1(15) . . . . no
C131 C132 C133 C134 -0.2(17) . . . . no
C132 C133 C134 C135 0.5(16) . . . . no
C133 C134 C135 O12 -180.0(9) . . . . no
C133 C134 C135 C130 -0.6(13) . . . . no
O12 C136 C137 N12 -68.3(9) . . . . no
N12 C138 C139 C140 59.1(11) . . . . no
C138 C139 C140 C141 -57.5(12) . . . . no
C139 C140 C141 C142 55.8(12) . . . . no
C140 C141 C142 N12 -58.8(11) . . . . no
O13 C151 C152 C153 -176.9(7) . . . . no
C156 C151 C152 C153 -0.3(12) . . . . no
O13 C151 C156 C155 177.1(7) . . . . no
O13 C151 C156 C157 0.9(12) . . . . no
C152 C151 C156 C155 0.8(11) . . . . no
C152 C151 C156 C157 -175.4(7) . . . . no
C151 C152 C153 C154 -0.5(12) . . . . no
C152 C153 C154 C155 0.8(12) . . . . no
C153 C154 C155 C156 -0.3(12) . . . . no
C154 C155 C156 C151 -0.5(12) . . . . no
C154 C155 C156 C157 175.8(7) . . . . no
C151 C156 C157 N13 -0.9(12) . . . . no
C151 C156 C157 C167 174.7(7) . . . . no
C155 C156 C157 N13 -177.1(7) . . . . no
C155 C156 C157 C167 -1.5(11) . . . . no
N13 C157 C167 C168 -100.8(9) . . . . no
N13 C157 C167 C172 77.2(10) . . . . no
C156 C157 C167 C168 83.5(10) . . . . no
C156 C157 C167 C172 -98.6(9) . . . . no
N13 C158 C159 N14 43.1(7) . . . . no
N14 C160 C161 C162 173.5(7) . . . . no
N14 C160 C161 C166 -8.8(10) . . . . no
C180 C160 C161 C162 -5.2(10) . . . . no
C180 C160 C161 C166 172.5(6) . . . . no
N14 C160 C180 C181 -105.2(8) . . . . no
N14 C160 C180 C185 72.7(9) . . . . no
C161 C160 C180 C181 73.6(10) . . . . no
C161 C160 C180 C185 -108.6(8) . . . . no
C160 C161 C162 C163 -178.3(8) . . . . no
C166 C161 C162 C163 3.9(13) . . . . no
C160 C161 C166 O14 -1.2(11) . . . . no
C160 C161 C166 C165 179.2(7) . . . . no
C162 C161 C166 O14 176.6(7) . . . . no
C162 C161 C166 C165 -3.0(10) . . . . no
C161 C162 C163 C164 -2.4(15) . . . . no
C162 C163 C164 C165 0.0(14) . . . . no
C163 C164 C165 C166 0.7(13) . . . . no
C164 C165 C166 O14 -178.8(7) . . . . no
C164 C165 C166 C161 0.8(11) . . . . no
C157 C167 C168 C169 175.9(8) . . . . no
C172 C167 C168 C169 -1.9(14) . . . . no
C157 C167 C172 O15 4.6(11) . . . . no
C157 C167 C172 C171 -175.7(8) . . . . no
C168 C167 C172 O15 -177.6(8) . . . . no
C168 C167 C172 C171 2.2(13) . . . . no
C167 C168 C169 C170 1.1(14) . . . . no
C168 C169 C170 C171 -0.7(17) . . . . no
C169 C170 C171 C172 1.0(17) . . . . no
C170 C171 C172 O15 178.1(9) . . . . no
C170 C171 C172 C167 -1.6(13) . . . . no
O15 C173 C174 N15 66.7(11) . . . . no
N15 C175 C176 C177 61.8(11) . . . . no
C175 C176 C177 C178 -57.8(13) . . . . no
C176 C177 C178 C179 56.9(15) . . . . no
C177 C178 C179 N15 -60.3(14) . . . . no
C160 C180 C181 C182 175.7(8) . . . . no
C185 C180 C181 C182 -2.1(13) . . . . no
C160 C180 C185 O16 2.3(11) . . . . no
C160 C180 C185 C184 -178.7(7) . . . . no
C181 C180 C185 O16 -179.8(7) . . . . no
C181 C180 C185 C184 -0.8(12) . . . . no
C180 C181 C182 C183 3.2(14) . . . . no
C181 C182 C183 C184 -1.3(15) . . . . no
C182 C183 C184 C185 -1.5(14) . . . . no
C183 C184 C185 O16 -178.5(8) . . . . no
C183 C184 C185 C180 2.6(13) . . . . no
O16 C186 C187 N16 -67.5(8) . . . . no
N16 C188 C189 C190 -57.4(11) . . . . no
C188 C189 C190 C191 54.6(12) . . . . no
C189 C190 C191 C192 -55.0(12) . . . . no
C190 C191 C192 N16 58.2(12) . . . . no

loop_
_oxford_twin_element_scale_factors
0.7400(14)
0.2600(14)
